data_4134674
loop_
_publ_author_name
'Zhang, Guanyun'
'Gadot, Eyal'
'Gan-Or, Gal'
'Baranov, Mark'
'Tubul, Tal'
'Neyman, Alevtina'
'Li, Mu'
'Clotet, Anna'
'Poblet, Josep M.'
'Yin, Panchao'
'Weinstock, Ira A.'

_publ_section_title
;
 Self-Assembly and Ionic-Lattice-like Secondary Structure of a Flexible
 Linear Polymer of Highly Charged Inorganic Building Blocks.
;
_journal_issue 16
_journal_name_full 'Journal of the American Chemical Society'
_journal_page_first 7295
_journal_page_last 7300
_journal_paper_doi 10.1021/jacs.0c01486
_journal_volume 142
_journal_year 2020
_chemical_formula_moiety 'Mo10 Nb2 O40 P, 2(C24 H52 N), C24 H42 N, C23 H45 N, 2(C4 H8 O)'
_chemical_formula_sum 'C103 H207 Mo10 N4 Nb2 O42 P'
_chemical_formula_weight 3349.90
_space_group_crystal_system monoclinic
_space_group_IT_number 4
_space_group_name_Hall 'P 2yb'
_space_group_name_H-M_alt 'P 1 21 1'
_atom_sites_solution_hydrogens geom
_atom_sites_solution_primary dual
_audit_creation_date 2020-01-05
_audit_creation_method
;
Olex2 1.3
(compiled 2019.09.11 svn.r3662 for OlexSys, GUI svn.r5938)
;
_cell_angle_alpha 90
_cell_angle_beta 103.1750(10)
_cell_angle_gamma 90
_cell_formula_units_Z 2
_cell_length_a 14.4887(2)
_cell_length_b 22.9828(2)
_cell_length_c 21.1268(2)
_cell_measurement_reflns_used 87225
_cell_measurement_temperature 100.00(10)
_cell_measurement_theta_max 32.9710
_cell_measurement_theta_min 2.6010
_cell_volume 6849.86(13)
_computing_cell_refinement 'CrysAlisPro 1.171.39.46 (Rigaku OD, 2018)'
_computing_molecular_graphics 'Olex2 1.3 (Dolomanov et al., 2009)'
_computing_publication_material 'Olex2 1.3 (Dolomanov et al., 2009)'
_computing_structure_refinement 'ShelXL 2018/3 (Sheldrick, 2015)'
_computing_structure_solution 'ShelXT (Sheldrick, 2015)'
_diffrn_ambient_temperature 100.00(10)
_diffrn_detector_type HyPix
_diffrn_measured_fraction_theta_full 0.995
_diffrn_measured_fraction_theta_max 0.995
_diffrn_measurement_details
;
List of Runs (angles in degrees, time in seconds):

  # Type    Start    End  Width  t~exp~   \w     \q     \k     \f   Frames
--------------------------------------------------------------------------
  1  \w    -84.00   7.00   0.50   15.00    --  -11.46 -66.00 112.00  182
  2  \w    -26.00  22.00   0.50   15.00    --  -11.46 -99.00 150.00   96
  3  \w     36.00  82.00   0.50   15.00    --    9.90-178.00  90.00   92
  4  \w    -26.00  22.00   0.50   15.00    --  -11.46 -99.00 -30.00   96
  5  \w    -26.00  43.00   0.50   15.00    --    9.90 -99.00  90.00  138
  6  \w     -2.00  83.00   0.50   15.00    --    9.90  38.00 -90.00  170
  7  \w    -30.00  61.00   0.50   15.00    --  -11.46  66.00-113.00  182
  8  \w    -34.00  61.00   0.50   15.00    --  -11.46  77.00 -60.00  190
  9  \w    -26.00  33.00   0.50   15.00    --  -11.46  57.00  90.00  118
 10  \w    -26.00  61.00   0.50   15.00    --  -11.46  57.00 150.00  174
 11  \w    -84.00   4.00   0.50   15.00    --  -11.46 -57.00 -60.00  176
 12  \w     36.00  82.00   0.50   15.00    --    9.90-178.00-180.00   92
;
_diffrn_measurement_device 'four-circle diffractometer'
_diffrn_measurement_device_type 'XtaLAB Synergy, Dualflex, HyPix'
_diffrn_measurement_method '\w scans'
_diffrn_radiation_type MoK\a
_diffrn_radiation_wavelength 0.71073
_diffrn_reflns_av_R_equivalents 0.0394
_diffrn_reflns_av_unetI/netI 0.0222
_diffrn_reflns_Laue_measured_fraction_full 0.995
_diffrn_reflns_Laue_measured_fraction_max 0.995
_diffrn_reflns_limit_h_max 17
_diffrn_reflns_limit_h_min -17
_diffrn_reflns_limit_k_max 27
_diffrn_reflns_limit_k_min -27
_diffrn_reflns_limit_l_max 25
_diffrn_reflns_limit_l_min -25
_diffrn_reflns_number 152719
_diffrn_reflns_point_group_measured_fraction_full 0.996
_diffrn_reflns_point_group_measured_fraction_max 0.996
_diffrn_reflns_theta_full 25.059
_diffrn_reflns_theta_max 25.059
_diffrn_reflns_theta_min 2.286
_exptl_absorpt_coefficient_mu 1.128
_exptl_absorpt_correction_T_max 0.176
_exptl_absorpt_correction_T_min 0.089
_exptl_absorpt_correction_type analytical
_exptl_absorpt_process_details
;
CrysAlisPro 1.171.39.46 (Rigaku Oxford Diffraction, 2018)
Analytical numeric absorption correction using a multifaceted crystal
                        model based on expressions derived by R.C. Clark & J.S.
(Clark, R. C. & Reid, J. S. (1995). Acta Cryst. A51, 887-897)
Empirical absorption correction using spherical harmonics,
 implemented in SCALE3 ABSPACK scaling algorithm.
;
_exptl_crystal_colour yellow
_exptl_crystal_colour_primary yellow
_exptl_crystal_density_diffrn 1.624
_exptl_crystal_description prism
_exptl_crystal_F_000 3412
_exptl_crystal_size_max 0.221
_exptl_crystal_size_mid 0.183
_exptl_crystal_size_min 0.17
_refine_diff_density_max 1.598
_refine_diff_density_min -1.417
_refine_diff_density_rms 0.133
_refine_ls_abs_structure_details
;
 Refined as an inversion twin.
;
_refine_ls_abs_structure_Flack 0.49(8)
_refine_ls_extinction_method none
_refine_ls_goodness_of_fit_ref 1.020
_refine_ls_hydrogen_treatment constr
_refine_ls_matrix_type full
_refine_ls_number_parameters 936
_refine_ls_number_reflns 24202
_refine_ls_number_restraints 156
_refine_ls_restrained_S_all 1.038
_refine_ls_R_factor_all 0.0666
_refine_ls_R_factor_gt 0.0621
_refine_ls_shift/su_max 0.001
_refine_ls_shift/su_mean 0.000
_refine_ls_structure_factor_coef Fsqd
_refine_ls_weighting_details 'w=1/[\s^2^(Fo^2^)+(0.0610P)^2^+52.7463P] where P=(Fo^2^+2Fc^2^)/3'
_refine_ls_weighting_scheme calc
_refine_ls_wR_factor_gt 0.1503
_refine_ls_wR_factor_ref 0.1541
_reflns_Friedel_coverage 0.948
_reflns_Friedel_fraction_full 0.996
_reflns_Friedel_fraction_max 0.996
_reflns_number_gt 22364
_reflns_number_total 24202
_reflns_threshold_expression 'I > 2\s(I)'
_cod_data_source_file ja0c01486_si_001.cif
_cod_data_source_block pnb2mo10o40_mo_100k
_cod_depositor_comments 'Adding full bibliography for 4134674.cif.'
_cod_database_code 4134674
_shelx_shelxl_version_number 2018/3
_shelx_space_group_comment
;
The symmetry employed for this shelxl refinement is uniquely defined
by the following loop, which should always be used as a source of
symmetry information in preference to the above space-group names.
They are only intended as comments.
;
_shelx_estimated_absorpt_t_max 0.831
_shelx_estimated_absorpt_t_min 0.789
_olex2_refinement_description
;
1. Twinned data refinement
 Scales: 0.51(8)
 0.49(8)
2. Fixed Uiso
 At 1.2 times of:
  All C(H,H) groups, All C(H,H,H,H) groups
 At 1.5 times of:
  All C(H,H,H) groups
3. Shared sites
{Mo11, Nb3}
{Mo10, Nb2}
4. Restrained distances
 C74-C73 = C74-C44 = C63-C44
 1.54 with sigma of 0.01
 C67-C92 = C85-C67 = C85-C82 = C82-C60
 1.54 with sigma of 0.01
 C95-C51 = C95-C26
 1.54 with sigma of 0.01
 C57-C56
 1.54 with sigma of 0.01
 C54-C49 = C49-C7
 1.54 with sigma of 0.01
 C87-C54
 1.54 with sigma of 0.01
 C70-C59 = C59-C58
 1.54 with sigma of 0.01
 C5-C48 = C61-C48 = C61-C46 = C9-C46 = C9-C52 = C14-C10 = C21-C10 = C21-C15 =
 C41-C15 = C68-C41 = C6-C37 = C76-C37 = C76-C50 = C53-C50 = C53-C31 = C4-C13 =
 C8-C13 = C8-C56 = C57-C56 = C79-C57
 1.54 with sigma of 0.01
 C39-C32 = C62-C32 = C82-C60 = C85-C82 = C85-C67 = C92-C67 = C88-C80 = C88-C99
 = C83-C99 = C86-C83 = C86-C77 = C58-C23 = C59-C58 = C70-C59 = C70-C69 = C93-C69
 1.54 with sigma of 0.01
 C28-C12 = C7-C12 = C7-C49 = C54-C49 = C87-C54 = C36-C3 = C3-C1 = C2-C1 = C29-
 C2 = C29-C11 = C34-C16 = C34-C17 = C22-C17 = C25-C22 = C45-C25 = C38-C19 = C64-
 C19 = C64-C35 = C42-C35 = C42-C33
 1.54 with sigma of 0.01
 C27-C20 = C63-C27 = C63-C44 = C74-C44 = C74-C73 = C94-C72 = C94-C43 = C43-C98
 = C81-C98 = C55-C26 = C95-C26 = C95-C51 = C65-C51 = C75-C65 = C47-C30 = C97-
 C30 = C97-C71 = C96-C71 = C47-C18
 1.54 with sigma of 0.01
 C89-C84 = C89-C66 = C66-C40
 1.54 with sigma of 0.01
 C92-C100
 1.54 with sigma of 0.01
 C90-C78 = C91-C90 = C78-C24
 1.54 with sigma of 0.01
 O41-C24 = O41-C91
 1.43 with sigma of 0.01
 C102-C99 = C103-C102 = C77-C103
 1.54 with sigma of 0.01
 C105-C104 = C106-C105 = C106-C62
 1.54 with sigma of 0.01
 Mo2-O3
 2.46 with sigma of 0.001
 Nb1-O32 = Nb1-O22 = Nb1-O14 = Nb1-O24
 2.05 with sigma of 0.005
 Nb1-O23
 1.67 with sigma of 0.001
 Nb2-O22 = Nb2-O33 = Nb2-O20 = Nb2-O15
 1.99 with sigma of 0.003
 Nb2-O21
 1.66 with sigma of 0.001
 Nb3-O39 = Nb3-O33 = Nb3-O35 = Nb3-O34
 1.98 with sigma of 0.003
 Nb3-O38
 1.65 with sigma of 0.001
 C82-C67
 2.5 with sigma of 0.04
 C67-C82
 2.5 with sigma of 0.04
 C82-C86
 4 with sigma of 0.04
 C102-C88
 2.5 with sigma of 0.04
5. Uiso/Uaniso restraints and constraints
Uanis(C23) = Uanis(C58) = Uanis(C59) = Uanis(C70) = Uanis(C69) = Uanis(C93)
Uanis(C18) = Uanis(C47) = Uanis(C30) = Uanis(C97) = Uanis(C71) = Uanis(C96)
Uanis(C43) = Uanis(C98) = Uanis(C81) = Uanis(C94) = Uanis(C72)
Uanis(C54) = Uanis(C87) = Uanis(C49) = Uanis(C7) = Uanis(C12) = Uanis(C28)
Uanis(C60) = Uanis(C82) = Uanis(C64) = Uanis(C67) = Uanis(C92) = Uanis(C100) =
Uanis(C101)
Uanis(C80) = Uanis(C88) = Uanis(C99) = Uanis(C83) = Uanis(C86) = Uanis(C77) =
Uanis(N2) = Uanis(C62) = Uanis(C32) = Uanis(C39) = Uanis(C104) = Uanis(C102) =
Uanis(C103) = Uanis(C105) = Uanis(C106)
Uanis(C31) = Uanis(C53) = Uanis(C50) = Uanis(C76) = Uanis(C37) = Uanis(C6)
Uanis(C75) = Uanis(C65) = Uanis(C51) = Uanis(C95) = Uanis(C26) = Uanis(C55)
Uanis(C4) = Uanis(C13) = Uanis(C8) = Uanis(C56) = Uanis(C57) = Uanis(C79)
Uanis(C45) = Uanis(C25) = Uanis(C22) = Uanis(C17) = Uanis(C34) = Uanis(C16) =
Uanis(C38) = Uanis(N1)
Uanis(O12) = Uanis(O28) = Uanis(O26) = Uanis(O30) = Uanis(O40) = Uanis(O29) =
Uanis(O35) = Uanis(O34) = Uanis(O22) = Uanis(O20) = Uanis(O14) = Uanis(O8) =
Uanis(O13) = Uanis(O6) = Uanis(O15)
Uanis(C33) = Uanis(C42) = Uanis(C35) = Uanis(C64) = Uanis(C19) = Uanis(C38)
Uanis(C73) = Uanis(C74) = Uanis(C44) = Uanis(C63) = Uanis(C27) = Uanis(C20)
Uanis(Mo11) = Uanis(Nb3)
Uanis(Mo10) = Uanis(Nb2)
Uanis(O41) = Uanis(C91) = Uanis(C90) = Uanis(C78) = Uanis(C24) = Uanis(C40) =
Uanis(O42) = Uanis(C84) = Uanis(C89) = Uanis(C66)
6. Rigid body (RIGU) restrains
 C96, C47, C95, C91, C90, C47, C67, C85, C92, C100, C33, C42, C35, C89, C84
 with sigma for 1-2 distances of 0.001 and sigma for 1-3 distances of 0.001
7. Others
 Fixed Sof: Mo11(0.7) Mo10(0.3) H62A(0.5) H62B(0.5) C67(0.5) C83(0.5)
 H83A(0.5) H83B(0.5) H85C(0.5) H85D(0.5) H85A(0.5) H85B(0.5) C86(0.5) H86A(0.5)
 H86B(0.5) H92A(0.5) H92B(0.5) H99A(0.5) H99B(0.5) H99C(0.5) H99D(0.5)
 C101(0.5) H10D(0.5) H10E(0.5) C102(0.5) C103(0.5) H10F(0.5) H10G(0.5) Nb3(0.3)
 Nb2(0.7)
8.a Secondary CH2 refined with riding coordinates:
 C1(H1A,H1B), C2(H2A,H2B), C3(H3A,H3B), C4(H4A,H4B), C5(H5A,H5B), C6(H6A,H6B),
 C7(H7A,H7B), C8(H8A,H8B), C9(H9A,H9B), C10(H10L,H10M), C12(H12A,H12B),
 C13(H13A,H13B), C14(H14A,H14B), C15(H15A,H15B), C16(H16A,H16B), C17(H17A,H17B),
  C19(H19A,H19B), C20(H20A,H20B), C21(H21A,H21B), C22(H22A,H22B), C23(H23A,
 H23B), C24(H24A,H24B), C25(H25A,H25B), C26(H26A,H26B), C27(H27A,H27B),
 C28(H28A,H28B), C29(H29A,H29B), C30(H30A,H30B), C32(H32A,H32B), C34(H34A,H34B),
  C35(H35A,H35B), C36(H36A,H36B), C37(H37A,H37B), C38(H38A,H38B), C39(H39A,
 H39B), C40(H40A,H40B), C41(H41A,H41B), C42(H42A,H42B), C43(H43A,H43B),
 C44(H44A,H44B), C46(H46A,H46B), C47(H47A,H47B), C48(H48A,H48B), C49(H49A,H49B),
  C50(H50A,H50B), C51(H51A,H51B), C53(H53A,H53B), C54(H54A,H54B), C55(H55A,
 H55B), C56(H56A,H56B), C57(H57A,H57B), C58(H58A,H58B), C59(H59A,H59B),
 C60(H60A,H60B), C61(H61A,H61B), C62(H62A,H62B), C63(H63A,H63B), C64(H64A,H64B),
  C65(H65A,H65B), C66(H66A,H66B), C69(H69A,H69B), C70(H70A,H70B), C71(H71A,
 H71B), C72(H72A,H72B), C74(H74A,H74B), C76(H76A,H76B), C78(H78A,H78B),
 C80(H80A,H80B), C82(H82A,H82B), C83(H83A,H83B), C84(H84A,H84B), C85(H85C,H85D),
  C85(H85A,H85B), C86(H86A,H86B), C88(H88A,H88B), C89(H89A,H89B), C90(H90A,
 H90B), C91(H91A,H91B), C92(H92A,H92B), C94(H94A,H94B), C95(H95A,H95B),
 C97(H97A,H97B), C98(H98A,H98B), C99(H99A,H99B), C99(H99C,H99D), C101(H10D,
 H10E), C103(H10F,H10G), C105(H10H,H10I), C106(H10J,H10K)
8.b Idealised Me refined as rotating group:
 C11(H11A,H11B,H11C), C31(H31A,H31B,H31C), C33(H33A,H33B,H33C), C45(H45A,H45B,
 H45C), C52(H52A,H52B,H52C), C68(H68A,H68B,H68C), C75(H75A,H75B,H75C), C79(H79A,
 H79B,H79C), C81(H81A,H81B,H81C), C87(H87A,H87B,H87C), C93(H93A,H93B,H93C),
 C96(H96A,H96B,H96C), C100(H10A,H10B,H10C)
;
_olex2_submission_special_instructions 'No special instructions were received'

loop_
_space_group_symop_operation_xyz
'x, y, z'
'-x, y+1/2, -z'

loop_
_atom_site_label
_atom_site_type_symbol
_atom_site_fract_x
_atom_site_fract_y
_atom_site_fract_z
_atom_site_U_iso_or_equiv
_atom_site_adp_type
_atom_site_occupancy
_atom_site_site_symmetry_order
_atom_site_calc_flag
_atom_site_refinement_flags_posn
_atom_site_refinement_flags_adp
_atom_site_refinement_flags_occupancy
_atom_site_disorder_assembly
_atom_site_disorder_group
Mo11 Mo -0.39277(10) -0.39597(6) -0.35768(7) 0.0357(3) Uani 0.7 1 d . . P A 13
Mo1 Mo -0.63264(12) -0.36619(7) -0.34838(7) 0.0432(4) Uani 1 1 d . . . . .
Mo7 Mo -0.44619(12) -0.54478(6) -0.39054(7) 0.0374(3) Uani 1 1 d . . . . .
Mo2 Mo -0.43964(13) -0.32879(6) -0.21486(8) 0.0422(4) Uani 1 1 d D . . B 9
Mo3 Mo -0.55422(11) -0.41009(6) -0.11056(7) 0.0371(3) Uani 1 1 d . . . . .
Mo10 Mo -0.26008(11) -0.50569(7) -0.25770(8) 0.0413(4) Uani 0.3 1 d . . P A 15
Mo5 Mo -0.60758(10) -0.56079(6) -0.14324(7) 0.0357(3) Uani 1 1 d . . . C 6
Mo4 Mo -0.74194(11) -0.45049(7) -0.24515(8) 0.0431(4) Uani 1 1 d . . . . .
Mo6 Mo -0.69091(12) -0.51406(7) -0.38679(8) 0.0478(4) Uani 1 1 d . . . D 5
Mo9 Mo -0.37041(12) -0.58986(7) -0.15270(7) 0.0421(4) Uani 1 1 d . . . . .
P1 P -0.5025(4) -0.4775(2) -0.2520(2) 0.0250(4) Uani 1 1 d . . . . .
O37 O -0.6907(11) -0.3142(6) -0.3949(5) 0.063(4) Uani 1 1 d . . . . .
O32 O -0.3419(9) -0.3636(5) -0.1622(8) 0.072(5) Uani 1 1 d D . . . .
O16 O -0.4853(9) -0.6071(6) -0.3443(7) 0.063(4) Uani 1 1 d . . . . .
O8 O -0.4450(8) -0.6454(4) -0.2174(5) 0.0516(6) Uani 1 1 d . . . . .
O36 O -0.4129(9) -0.2592(5) -0.1972(8) 0.060(4) Uani 1 1 d . . . . .
O27 O -0.8541(7) -0.4367(7) -0.2409(8) 0.066(4) Uani 1 1 d . . . . .
O38 O -0.3445(8) -0.3563(5) -0.4067(4) 0.050(3) Uani 1 1 d D . . . .
O25 O -0.5798(12) -0.3785(6) -0.0420(6) 0.064(4) Uani 1 1 d . . . . .
N1 N -0.5259(13) -0.2481(9) -0.5253(9) 0.0630(12) Uani 1 1 d . . . . .
O9 O -0.4802(7) -0.5805(9) -0.1163(7) 0.081(6) Uani 1 1 d . . . . .
O7 O -0.6561(8) -0.5995(5) -0.0901(5) 0.045(3) Uani 1 1 d . . . . .
O20 O -0.3173(7) -0.5486(4) -0.3391(3) 0.0516(6) Uani 1 1 d D . . . .
C1 C -0.5570(10) -0.4132(5) -0.5564(9) 0.042(4) Uani 1 1 d D . . . .
H1A H -0.525734 -0.411908 -0.593453 0.050 Uiso 1 1 calc R U . . .
H1B H -0.510774 -0.428078 -0.517909 0.050 Uiso 1 1 calc R U . . .
O39 O -0.5270(5) -0.3714(8) -0.3830(5) 0.072(5) Uani 1 1 d D . . . .
O18 O -0.5820(6) -0.5282(6) -0.4178(6) 0.054(3) Uani 1 1 d . . . . .
O14 O -0.3444(7) -0.5240(3) -0.1097(5) 0.0516(6) Uani 1 1 d D . . . .
O23 O -0.2248(8) -0.4248(8) -0.0489(5) 0.080(5) Uani 1 1 d D . . . .
O33 O -0.2752(4) -0.4354(3) -0.3130(5) 0.062(4) Uani 1 1 d D . . . .
C2 C -0.6433(9) -0.4536(5) -0.5726(7) 0.034(3) Uani 1 1 d D . . . .
H2A H -0.689733 -0.437159 -0.610105 0.040 Uiso 1 1 calc R U . . .
H2B H -0.673615 -0.454219 -0.535108 0.040 Uiso 1 1 calc R U . . .
C3 C -0.5896(12) -0.3517(5) -0.5425(9) 0.043(4) Uani 1 1 d D . . . .
H3A H -0.646524 -0.340517 -0.575971 0.052 Uiso 1 1 calc R U . . .
H3B H -0.606004 -0.350786 -0.499484 0.052 Uiso 1 1 calc R U . . .
O24 O -0.4315(9) -0.4280(8) -0.0799(8) 0.099(6) Uani 1 1 d D . . . .
O6 O -0.6222(8) -0.6240(4) -0.2094(5) 0.0516(6) Uani 1 1 d . . . . .
C4 C -0.5544(11) -0.7449(9) 0.0406(10) 0.0532(17) Uani 1 1 d D . . . .
H4A H -0.556760 -0.738303 0.086513 0.064 Uiso 1 1 calc R U . . .
H4B H -0.538665 -0.786435 0.036361 0.064 Uiso 1 1 calc R U . . .
O13 O -0.5675(8) -0.4897(4) -0.1024(5) 0.0516(6) Uani 1 1 d . . . . .
O4 O -0.6009(6) -0.4610(3) -0.2905(4) 0.0314(17) Uani 1 1 d . . . . .
O17 O -0.7750(8) -0.5352(6) -0.4491(5) 0.053(3) Uani 1 1 d . . . . .
O22 O -0.2510(7) -0.4510(3) -0.1856(3) 0.0516(6) Uani 1 1 d D . . . .
O21 O -0.1470(3) -0.5185(6) -0.2567(6) 0.050(3) Uani 1 1 d D . . . .
O34 O -0.4159(8) -0.4661(3) -0.4135(4) 0.0516(6) Uani 1 1 d D . . . .
N2 N -0.9352(17) -0.5096(12) -0.0867(13) 0.099(2) Uani 1 1 d . . . . .
O12 O -0.7074(9) -0.5186(5) -0.1989(6) 0.0516(6) Uani 1 1 d . . . . .
O31 O -0.5177(10) -0.3436(7) -0.1544(7) 0.067(4) Uani 1 1 d . . . . .
C5 C -0.4899(10) -0.6451(6) 0.0423(8) 0.037(4) Uani 1 1 d D . . . .
H5A H -0.544853 -0.629869 0.009730 0.045 Uiso 1 1 calc R U . . .
H5B H -0.505933 -0.642958 0.085319 0.045 Uiso 1 1 calc R U . . .
N3 N -0.4758(9) -0.7094(5) 0.0266(5) 0.026(2) Uani 1 1 d . . . . .
C6 C -0.4763(18) -0.7119(8) -0.0451(10) 0.067(2) Uani 1 1 d D . . . .
H6A H -0.420623 -0.690093 -0.052194 0.081 Uiso 1 1 calc R U . . .
H6B H -0.533735 -0.691545 -0.069454 0.081 Uiso 1 1 calc R U . . .
O29 O -0.6945(8) -0.4343(4) -0.4068(5) 0.0516(6) Uani 1 1 d . . . . .
C7 C -0.5250(16) -0.1895(6) -0.3551(7) 0.062(2) Uani 1 1 d D . . . .
H7A H -0.459266 -0.200672 -0.333729 0.075 Uiso 1 1 calc R U . . .
H7B H -0.567994 -0.220860 -0.347349 0.075 Uiso 1 1 calc R U . . .
C8 C -0.7206(10) -0.7768(8) 0.0203(9) 0.0532(17) Uani 1 1 d D . . . .
H8A H -0.706434 -0.817038 0.008800 0.064 Uiso 1 1 calc R U . . .
H8B H -0.712807 -0.774622 0.068057 0.064 Uiso 1 1 calc R U . . .
O30 O -0.7347(8) -0.3844(4) -0.3025(5) 0.0516(6) Uani 1 1 d . . . . .
O15 O -0.3075(7) -0.5692(3) -0.2110(4) 0.0516(6) Uani 1 1 d D . . . .
C9 C -0.3933(11) -0.4409(6) 0.0899(9) 0.048(4) Uani 1 1 d D . . . .
H9A H -0.422110 -0.446114 0.127741 0.058 Uiso 1 1 calc R U . . .
H9B H -0.442162 -0.425778 0.052893 0.058 Uiso 1 1 calc R U . . .
C10 C -0.3617(10) -0.7251(6) 0.1386(6) 0.037(3) Uani 1 1 d D . . . .
H10L H -0.412807 -0.745036 0.154335 0.044 Uiso 1 1 calc R U . . .
H10M H -0.361635 -0.683479 0.150615 0.044 Uiso 1 1 calc R U . . .
O5 O -0.5838(11) -0.6969(5) -0.3024(7) 0.064(4) Uani 1 1 d . . . . .
O19 O -0.4294(11) -0.5778(7) -0.4536(6) 0.061(4) Uani 1 1 d . . . . .
C11 C -0.7033(12) -0.5614(8) -0.6068(11) 0.058(5) Uani 1 1 d D . . . .
H11A H -0.756310 -0.544021 -0.638424 0.087 Uiso 1 1 calc R U . . .
H11B H -0.724403 -0.572368 -0.567611 0.087 Uiso 1 1 calc R U . . .
H11C H -0.680839 -0.596002 -0.625845 0.087 Uiso 1 1 calc R U . . .
O1 O -0.5093(6) -0.5390(3) -0.2214(4) 0.0337(18) Uani 1 1 d . . . . .
O28 O -0.7760(8) -0.4924(4) -0.3294(5) 0.0516(6) Uani 1 1 d . . . . .
C12 C -0.5336(18) -0.1821(7) -0.4279(7) 0.062(2) Uani 1 1 d D . . . .
H12A H -0.481656 -0.157443 -0.436258 0.075 Uiso 1 1 calc R U . . .
H12B H -0.594981 -0.163962 -0.448680 0.075 Uiso 1 1 calc R U . . .
C13 C -0.6533(10) -0.7341(8) -0.0015(9) 0.0532(17) Uani 1 1 d D . . . .
H13A H -0.653640 -0.740439 -0.047932 0.064 Uiso 1 1 calc R U . . .
H13B H -0.673267 -0.693572 0.003907 0.064 Uiso 1 1 calc R U . . .
O26 O -0.6640(8) -0.4102(5) -0.1767(5) 0.0516(6) Uani 1 1 d . . . . .
N4 N -0.0713(9) -0.4463(5) -0.4147(6) 0.035(2) Uani 1 1 d . . . . .
C14 C -0.3774(10) -0.7316(6) 0.0655(6) 0.031(3) Uani 1 1 d D . . . .
H14A H -0.370951 -0.773155 0.055121 0.038 Uiso 1 1 calc R U . . .
H14B H -0.327084 -0.709884 0.050797 0.038 Uiso 1 1 calc R U . . .
O35 O -0.3854(8) -0.3529(4) -0.2763(3) 0.0516(6) Uani 1 1 d D . . . .
C15 C -0.2410(10) -0.7403(8) 0.2413(7) 0.049(4) Uani 1 1 d D . . . .
H15A H -0.288309 -0.759045 0.261924 0.059 Uiso 1 1 calc R U . . .
H15B H -0.243208 -0.697824 0.248634 0.059 Uiso 1 1 calc R U . . .
C16 C -0.6128(16) -0.2231(10) -0.5645(8) 0.0630(12) Uani 1 1 d D . . . .
H16A H -0.611793 -0.180690 -0.556227 0.076 Uiso 1 1 calc R U . . .
H16B H -0.666986 -0.239494 -0.549078 0.076 Uiso 1 1 calc R U . . .
C17 C -0.7262(13) -0.2042(9) -0.6730(8) 0.0630(12) Uani 1 1 d D . . . .
H17A H -0.776118 -0.216446 -0.650721 0.076 Uiso 1 1 calc R U . . .
H17B H -0.719701 -0.161386 -0.668735 0.076 Uiso 1 1 calc R U . . .
C18 C -0.179(2) -0.4563(17) -0.4432(12) 0.116(4) Uani 1 1 d D . . . .
O42 O 0.0357(13) -0.4464(12) 0.0940(9) 0.116(3) Uani 1 1 d . . . . .
C19 C -0.3487(12) -0.2253(9) -0.5020(10) 0.0630(12) Uani 1 1 d D . . . .
H19A H -0.332172 -0.265604 -0.511773 0.076 Uiso 1 1 calc R U . . .
H19B H -0.346055 -0.222178 -0.454925 0.076 Uiso 1 1 calc R U . . .
C20 C -0.0627(15) -0.4166(7) -0.3478(10) 0.0658(19) Uani 1 1 d D . . . .
H20A H -0.095894 -0.440670 -0.321137 0.079 Uiso 1 1 calc R U . . .
H20B H 0.005078 -0.414781 -0.325159 0.079 Uiso 1 1 calc R U . . .
O10 O -0.3075(7) -0.6418(5) -0.1051(6) 0.039(3) Uani 1 1 d . . . . .
C21 C -0.2656(10) -0.7528(7) 0.1687(7) 0.052(4) Uani 1 1 d D . . . .
H21A H -0.268656 -0.795325 0.161087 0.062 Uiso 1 1 calc R U . . .
H21B H -0.216246 -0.736419 0.148270 0.062 Uiso 1 1 calc R U . . .
C22 C -0.7578(13) -0.2199(10) -0.7457(8) 0.0630(12) Uani 1 1 d D . . . .
H22A H -0.709577 -0.206011 -0.768709 0.076 Uiso 1 1 calc R U . . .
H22B H -0.762275 -0.262704 -0.750441 0.076 Uiso 1 1 calc R U . . .
C23 C -0.9677(13) -0.5488(14) -0.0379(13) 0.092(3) Uani 1 1 d D . . . .
H23A H -0.958614 -0.529422 0.004878 0.111 Uiso 1 1 calc R U . . .
H23B H -0.931902 -0.585869 -0.032447 0.111 Uiso 1 1 calc R U . . .
O40 O -0.5618(8) -0.3347(4) -0.2744(5) 0.0516(6) Uani 1 1 d . . . . .
C24 C -1.0390(15) -0.5116(17) -0.5930(11) 0.116(3) Uani 1 1 d D . . . .
H24A H -1.060219 -0.526906 -0.554849 0.140 Uiso 1 1 calc R U . . .
H24B H -1.027679 -0.469275 -0.587065 0.140 Uiso 1 1 calc R U . . .
C25 C -0.8538(13) -0.1927(9) -0.7771(8) 0.0630(12) Uani 1 1 d D . . . .
H25A H -0.849566 -0.149791 -0.773755 0.076 Uiso 1 1 calc R U . . .
H25B H -0.902452 -0.206072 -0.754215 0.076 Uiso 1 1 calc R U . . .
C26 C 0.0713(13) -0.3866(11) -0.4404(11) 0.086(3) Uani 1 1 d D . . . .
H26A H 0.116427 -0.419578 -0.435351 0.103 Uiso 1 1 calc R U . . .
H26B H 0.081651 -0.366014 -0.398246 0.103 Uiso 1 1 calc R U . . .
C27 C -0.1038(15) -0.3553(8) -0.3531(8) 0.0658(19) Uani 1 1 d D . . . .
H27A H -0.166405 -0.356962 -0.383988 0.079 Uiso 1 1 calc R U . . .
H27B H -0.062515 -0.330571 -0.373262 0.079 Uiso 1 1 calc R U . . .
C28 C -0.5271(18) -0.2436(7) -0.4543(10) 0.062(2) Uani 1 1 d D . . . .
H28A H -0.468728 -0.262109 -0.428640 0.075 Uiso 1 1 calc R U . . .
H28B H -0.581606 -0.266414 -0.446829 0.075 Uiso 1 1 calc R U . . .
C29 C -0.6217(10) -0.5166(5) -0.5889(8) 0.036(3) Uani 1 1 d D . . . .
H29A H -0.575006 -0.532325 -0.551082 0.043 Uiso 1 1 calc R U . . .
H29B H -0.589767 -0.515143 -0.625666 0.043 Uiso 1 1 calc R U . . .
C30 C -0.3162(15) -0.4716(16) -0.5396(12) 0.116(4) Uani 1 1 d D . . . .
H30A H -0.354476 -0.444786 -0.519360 0.139 Uiso 1 1 calc R U . . .
H30B H -0.327355 -0.511827 -0.526206 0.139 Uiso 1 1 calc R U . . .
C31 C -0.3913(14) -0.8893(6) -0.2547(8) 0.067(2) Uani 1 1 d D . . . .
H31A H -0.381765 -0.886432 -0.299066 0.101 Uiso 1 1 calc R U . . .
H31B H -0.438434 -0.919557 -0.253084 0.101 Uiso 1 1 calc R U . . .
H31C H -0.331177 -0.899477 -0.224861 0.101 Uiso 1 1 calc R U . . .
C32 C -0.901(2) -0.5989(11) -0.1505(11) 0.099(2) Uani 1 1 d D . . . .
H32A H -0.936452 -0.625524 -0.127848 0.119 Uiso 1 1 calc R U . . .
H32B H -0.832944 -0.600095 -0.128538 0.119 Uiso 1 1 calc R U . . .
C33 C -0.1572(13) -0.2724(7) -0.5610(7) 0.0630(12) Uani 1 1 d D . . . .
H33A H -0.154509 -0.244918 -0.596007 0.094 Uiso 1 1 calc R U . . .
H33B H -0.220680 -0.289618 -0.568655 0.094 Uiso 1 1 calc R U . . .
H33C H -0.110230 -0.303274 -0.560212 0.094 Uiso 1 1 calc R U . . .
C34 C -0.6313(13) -0.2327(10) -0.6385(8) 0.0630(12) Uani 1 1 d D . . . .
H34A H -0.633532 -0.274949 -0.647954 0.076 Uiso 1 1 calc R U . . .
H34B H -0.578791 -0.215576 -0.655211 0.076 Uiso 1 1 calc R U . . .
C35 C -0.1790(11) -0.1814(7) -0.4853(9) 0.0630(12) Uani 1 1 d D . . . .
H35A H -0.175246 -0.175055 -0.438474 0.076 Uiso 1 1 calc R U . . .
H35B H -0.144043 -0.149668 -0.501305 0.076 Uiso 1 1 calc R U . . .
C36 C -0.5084(12) -0.3093(8) -0.5434(8) 0.046(4) Uani 1 1 d D . . . .
H36A H -0.450551 -0.323747 -0.512975 0.055 Uiso 1 1 calc R U . . .
H36B H -0.495906 -0.309257 -0.587511 0.055 Uiso 1 1 calc R U . . .
C37 C -0.4745(18) -0.7728(8) -0.0736(8) 0.067(2) Uani 1 1 d D . . . .
H37A H -0.422423 -0.795259 -0.045779 0.081 Uiso 1 1 calc R U . . .
H37B H -0.534788 -0.792727 -0.072855 0.081 Uiso 1 1 calc R U . . .
C38 C -0.4472(13) -0.2094(10) -0.5416(10) 0.0630(12) Uani 1 1 d D . . . .
H38A H -0.448286 -0.213289 -0.588439 0.076 Uiso 1 1 calc R U . . .
H38B H -0.460436 -0.168221 -0.533190 0.076 Uiso 1 1 calc R U . . .
C39 C -0.940(2) -0.5370(11) -0.1524(15) 0.099(2) Uani 1 1 d D . . . .
H39A H -0.904006 -0.512205 -0.176750 0.119 Uiso 1 1 calc R U . . .
H39B H -1.006774 -0.537402 -0.176937 0.119 Uiso 1 1 calc R U . . .
C40 C -0.0420(19) -0.4204(13) 0.0950(12) 0.116(3) Uani 1 1 d D . . . .
H40A H -0.087614 -0.448635 0.105814 0.140 Uiso 1 1 calc R U . . .
H40B H -0.069853 -0.404234 0.051331 0.140 Uiso 1 1 calc R U . . .
C41 C -0.1420(12) -0.7634(10) 0.2725(10) 0.081(7) Uani 1 1 d D . . . .
H41A H -0.097762 -0.752672 0.244965 0.097 Uiso 1 1 calc R U . . .
H41B H -0.144146 -0.806377 0.274720 0.097 Uiso 1 1 calc R U . . .
C42 C -0.1356(13) -0.2404(6) -0.4958(7) 0.0630(12) Uani 1 1 d D . . . .
H42A H -0.065969 -0.235328 -0.483309 0.076 Uiso 1 1 calc R U . . .
H42B H -0.152295 -0.267436 -0.463688 0.076 Uiso 1 1 calc R U . . .
C43 C -0.0224(17) -0.6145(8) -0.3953(11) 0.106(4) Uani 1 1 d D . . . .
H43A H 0.046963 -0.611352 -0.390872 0.127 Uiso 1 1 calc R U . . .
H43B H -0.033262 -0.642533 -0.362125 0.127 Uiso 1 1 calc R U . . .
C44 C -0.1695(12) -0.2639(6) -0.3020(7) 0.0658(19) Uani 1 1 d D . . . .
H44A H -0.139802 -0.237697 -0.328783 0.079 Uiso 1 1 calc R U . . .
H44B H -0.237272 -0.268955 -0.323303 0.079 Uiso 1 1 calc R U . . .
C45 C -0.8821(15) -0.2108(9) -0.8489(8) 0.0630(12) Uani 1 1 d D . . . .
H45A H -0.844029 -0.189060 -0.873699 0.094 Uiso 1 1 calc R U . . .
H45B H -0.949423 -0.202415 -0.866214 0.094 Uiso 1 1 calc R U . . .
H45C H -0.870833 -0.252615 -0.852642 0.094 Uiso 1 1 calc R U . . .
C46 C -0.3525(11) -0.4981(6) 0.0720(9) 0.048(5) Uani 1 1 d D . . . .
H46A H -0.300427 -0.511284 0.108106 0.058 Uiso 1 1 calc R U . . .
H46B H -0.326589 -0.492784 0.032841 0.058 Uiso 1 1 calc R U . . .
C47 C -0.2105(15) -0.4564(14) -0.5169(12) 0.116(4) Uani 1 1 d D . . . .
H47A H -0.172430 -0.485070 -0.534972 0.139 Uiso 1 1 calc R U . . .
H47B H -0.199001 -0.417511 -0.533729 0.139 Uiso 1 1 calc R U . . .
C48 C -0.4050(10) -0.6054(6) 0.0432(7) 0.037(4) Uani 1 1 d D . . . .
H48A H -0.388037 -0.606327 0.000380 0.045 Uiso 1 1 calc R U . . .
H48B H -0.349581 -0.618852 0.076614 0.045 Uiso 1 1 calc R U . . .
C49 C -0.5509(16) -0.1323(6) -0.3262(7) 0.062(2) Uani 1 1 d D . . . .
H49A H -0.502285 -0.102800 -0.329230 0.075 Uiso 1 1 calc R U . . .
H49B H -0.612216 -0.118415 -0.352864 0.075 Uiso 1 1 calc R U . . .
O11 O -0.6639(9) -0.5863(6) -0.3453(7) 0.064(4) Uani 1 1 d . . . . .
C50 C -0.4349(15) -0.8344(7) -0.1648(7) 0.067(2) Uani 1 1 d D . . . .
H50A H -0.374097 -0.847559 -0.136708 0.081 Uiso 1 1 calc R U . . .
H50B H -0.484730 -0.862770 -0.160736 0.081 Uiso 1 1 calc R U . . .
C51 C 0.1135(14) -0.3779(8) -0.5504(9) 0.086(3) Uani 1 1 d D . . . .
H51A H 0.061793 -0.404578 -0.571054 0.103 Uiso 1 1 calc R U . . .
H51B H 0.174344 -0.399246 -0.538616 0.103 Uiso 1 1 calc R U . . .
C52 C -0.3082(14) -0.3995(8) 0.1065(9) 0.057(5) Uani 1 1 d D . . . .
H52A H -0.273733 -0.400521 0.071613 0.085 Uiso 1 1 calc R U . . .
H52B H -0.265898 -0.411596 0.147439 0.085 Uiso 1 1 calc R U . . .
H52C H -0.330593 -0.359768 0.111005 0.085 Uiso 1 1 calc R U . . .
C53 C -0.4265(15) -0.8309(7) -0.2346(7) 0.067(2) Uani 1 1 d D . . . .
H53A H -0.381437 -0.799645 -0.239323 0.081 Uiso 1 1 calc R U . . .
H53B H -0.488984 -0.821452 -0.263100 0.081 Uiso 1 1 calc R U . . .
C54 C -0.5588(14) -0.1365(6) -0.2556(7) 0.062(2) Uani 1 1 d D . . . .
H54A H -0.494283 -0.136217 -0.227055 0.075 Uiso 1 1 calc R U . . .
H54B H -0.588878 -0.174026 -0.249091 0.075 Uiso 1 1 calc R U . . .
C55 C -0.0296(13) -0.4100(13) -0.4582(13) 0.086(3) Uani 1 1 d D . . . .
H55A H -0.071642 -0.375767 -0.469328 0.103 Uiso 1 1 calc R U . . .
H55B H -0.035249 -0.432484 -0.498838 0.103 Uiso 1 1 calc R U . . .
C56 C -0.8215(10) -0.7607(5) -0.0136(9) 0.0532(17) Uani 1 1 d D . . . .
H56A H -0.864453 -0.789831 -0.001072 0.064 Uiso 1 1 calc R U . . .
H56B H -0.827283 -0.764655 -0.060989 0.064 Uiso 1 1 calc R U . . .
C57 C -0.8577(12) -0.7003(5) -0.0010(7) 0.0532(17) Uani 1 1 d D . . . .
H57A H -0.922969 -0.694313 -0.027118 0.064 Uiso 1 1 calc R U . . .
H57B H -0.816274 -0.669697 -0.012535 0.064 Uiso 1 1 calc R U . . .
C58 C -1.0730(13) -0.5596(11) -0.0673(12) 0.092(3) Uani 1 1 d D . . . .
H58A H -1.082488 -0.574511 -0.112253 0.111 Uiso 1 1 calc R U . . .
H58B H -1.109739 -0.523199 -0.067955 0.111 Uiso 1 1 calc R U . . .
C59 C -1.1040(16) -0.6052(10) -0.0228(8) 0.092(3) Uani 1 1 d D . . . .
H59A H -1.173307 -0.611045 -0.037788 0.111 Uiso 1 1 calc R U . . .
H59B H -1.073092 -0.642651 -0.028580 0.111 Uiso 1 1 calc R U . . .
C60 C -0.8219(14) -0.5027(9) -0.0556(7) 0.0630(12) Uani 1 1 d D . . . .
H60A H -0.792937 -0.541908 -0.052131 0.076 Uiso 1 1 calc R U . . .
H60B H -0.793889 -0.480022 -0.086438 0.076 Uiso 1 1 calc R U . . .
C61 C -0.4318(11) -0.5435(6) 0.0586(8) 0.046(4) Uani 1 1 d D . . . .
H61A H -0.481817 -0.529566 0.021648 0.055 Uiso 1 1 calc R U . . .
H61B H -0.459916 -0.545275 0.097099 0.055 Uiso 1 1 calc R U . . .
C62 C -0.9162(17) -0.6149(9) -0.2230(11) 0.099(2) Uani 1 1 d D . . . .
H62A H -0.880329 -0.588857 -0.246033 0.119 Uiso 0.5 1 calc R U P E 1
H62B H -0.984129 -0.614329 -0.245349 0.119 Uiso 0.5 1 calc R U P E 1
C63 C -0.1178(12) -0.3234(6) -0.2917(8) 0.0658(19) Uani 1 1 d D . . . .
H63A H -0.054559 -0.317262 -0.262575 0.079 Uiso 1 1 calc R U . . .
H63B H -0.153710 -0.349426 -0.268670 0.079 Uiso 1 1 calc R U . . .
C64 C -0.2804(11) -0.1817(9) -0.5222(10) 0.0630(12) Uani 1 1 d D . . . .
H64A H -0.281249 -0.188765 -0.568522 0.076 Uiso 1 1 calc R U . . .
H64B H -0.306314 -0.142189 -0.519199 0.076 Uiso 1 1 calc R U . . .
C65 C 0.1193(15) -0.3235(8) -0.5923(9) 0.086(3) Uani 1 1 d D . . . .
H65A H 0.179701 -0.302548 -0.575526 0.103 Uiso 1 1 calc R U . . .
H65B H 0.066182 -0.296663 -0.591283 0.103 Uiso 1 1 calc R U . . .
C66 C -0.0253(15) -0.3709(12) 0.1453(10) 0.116(3) Uani 1 1 d D . . . .
H66A H -0.076072 -0.368304 0.169627 0.140 Uiso 1 1 calc R U . . .
H66B H -0.016485 -0.332644 0.125893 0.140 Uiso 1 1 calc R U . . .
C67 C -0.700(2) -0.5483(9) 0.0732(7) 0.0630(12) Uani 0.5 1 d D . P F 2
C68 C -0.1046(15) -0.7390(12) 0.3412(9) 0.101(9) Uani 1 1 d D . . . .
H68A H -0.085011 -0.698417 0.338313 0.151 Uiso 1 1 calc R U . . .
H68B H -0.050119 -0.762067 0.363786 0.151 Uiso 1 1 calc R U . . .
H68C H -0.154736 -0.740809 0.365408 0.151 Uiso 1 1 calc R U . . .
C69 C -1.1319(13) -0.6102(11) 0.1030(9) 0.092(3) Uani 1 1 d D . . . .
H69A H -1.156576 -0.576180 0.122657 0.111 Uiso 1 1 calc R U . . .
H69B H -1.184946 -0.637183 0.085703 0.111 Uiso 1 1 calc R U . . .
C70 C -1.0824(14) -0.5912(11) 0.0492(8) 0.092(3) Uani 1 1 d D . . . .
H70A H -1.082355 -0.548123 0.051011 0.111 Uiso 1 1 calc R U . . .
H70B H -1.015433 -0.603011 0.065363 0.111 Uiso 1 1 calc R U . . .
O3 O -0.4675(6) -0.43242(12) -0.1965(4) 0.0392(19) Uani 1 1 d D . . . .
C71 C -0.3433(19) -0.4077(13) -0.6502(12) 0.116(4) Uani 1 1 d D . . . .
H71A H -0.409507 -0.393463 -0.661977 0.139 Uiso 1 1 calc R U . . .
H71B H -0.307839 -0.380205 -0.617500 0.139 Uiso 1 1 calc R U . . .
C72 C -0.0208(17) -0.5051(9) -0.4162(13) 0.106(4) Uani 1 1 d D . . . .
H72A H -0.025940 -0.516508 -0.462016 0.127 Uiso 1 1 calc R U . . .
H72B H 0.047281 -0.500274 -0.395568 0.127 Uiso 1 1 calc R U . . .
C73 C -0.2295(11) -0.1941(7) -0.2654(9) 0.0658(19) Uani 1 1 d D . . . .
C74 C -0.1578(12) -0.2401(7) -0.2330(7) 0.0658(19) Uani 1 1 d D . . . .
H74A H -0.180770 -0.266301 -0.202754 0.079 Uiso 1 1 calc R U . . .
H74B H -0.093818 -0.224654 -0.213434 0.079 Uiso 1 1 calc R U . . .
C75 C 0.1136(14) -0.3450(9) -0.6624(9) 0.086(3) Uani 1 1 d D . . . .
H75A H 0.117298 -0.311684 -0.690576 0.129 Uiso 1 1 calc R U . . .
H75B H 0.053533 -0.365535 -0.678338 0.129 Uiso 1 1 calc R U . . .
H75C H 0.166508 -0.371584 -0.662585 0.129 Uiso 1 1 calc R U . . .
C76 C -0.4609(16) -0.7728(7) -0.1431(8) 0.067(2) Uani 1 1 d D . . . .
H76A H -0.409834 -0.745134 -0.146398 0.081 Uiso 1 1 calc R U . . .
H76B H -0.520036 -0.759369 -0.172940 0.081 Uiso 1 1 calc R U . . .
C77 C -0.8108(17) -0.2821(11) 0.0395(11) 0.099(2) Uani 1 1 d D . . . .
C78 C -0.9490(18) -0.5424(15) -0.6001(10) 0.116(3) Uani 1 1 d D . . . .
H78A H -0.948734 -0.583830 -0.587425 0.140 Uiso 1 1 calc R U . . .
H78B H -0.891469 -0.522979 -0.574564 0.140 Uiso 1 1 calc R U . . .
C79 C -0.8559(12) -0.6978(7) 0.0731(6) 0.0532(17) Uani 1 1 d D . . . .
H79A H -0.884655 -0.661316 0.082961 0.080 Uiso 1 1 calc R U . . .
H79B H -0.790212 -0.699887 0.098219 0.080 Uiso 1 1 calc R U . . .
H79C H -0.891834 -0.730761 0.084618 0.080 Uiso 1 1 calc R U . . .
C80 C -0.9784(18) -0.4528(10) -0.1125(12) 0.099(2) Uani 1 1 d D . . . .
H80A H -1.035701 -0.461191 -0.146930 0.119 Uiso 1 1 calc R U . . .
H80B H -0.932932 -0.432424 -0.133392 0.119 Uiso 1 1 calc R U . . .
C81 C -0.1688(14) -0.6630(9) -0.4941(12) 0.106(4) Uani 1 1 d D . . . .
H81A H -0.166324 -0.705573 -0.496220 0.159 Uiso 1 1 calc R U . . .
H81B H -0.190818 -0.647280 -0.538115 0.159 Uiso 1 1 calc R U . . .
H81C H -0.212736 -0.651402 -0.467355 0.159 Uiso 1 1 calc R U . . .
C82 C -0.7937(10) -0.4736(7) 0.0109(7) 0.0630(12) Uani 1 1 d D . . . .
H82A H -0.834391 -0.487686 0.039450 0.076 Uiso 1 1 calc R U . . .
H82B H -0.801034 -0.430837 0.006360 0.076 Uiso 1 1 calc R U . . .
C83 C -0.914(2) -0.321(2) -0.0905(18) 0.099(2) Uani 0.5 1 d D . P G 1
H83A H -0.928528 -0.282822 -0.111798 0.119 Uiso 0.5 1 calc R U P G 1
H83B H -0.884081 -0.344413 -0.119881 0.119 Uiso 0.5 1 calc R U P G 1
C84 C 0.0785(18) -0.4576(12) 0.1567(12) 0.116(3) Uani 1 1 d D . . . .
H84A H 0.145795 -0.468716 0.161692 0.140 Uiso 1 1 calc R U . . .
H84B H 0.044948 -0.488120 0.175700 0.140 Uiso 1 1 calc R U . . .
C85 C -0.6898(10) -0.4893(9) 0.0398(10) 0.070(5) Uani 1 1 d D . . . .
H85C H -0.658413 -0.459821 0.071623 0.084 Uiso 0.5 1 calc R U P F 2
H85D H -0.653781 -0.493748 0.005470 0.084 Uiso 0.5 1 calc R U P F 2
H85A H -0.678602 -0.529327 0.025827 0.084 Uiso 0.5 1 calc R U P F 1
H85B H -0.649253 -0.462847 0.020943 0.084 Uiso 0.5 1 calc R U P F 1
O2 O -0.4324(5) -0.4816(3) -0.2954(4) 0.0304(16) Uani 1 1 d . . . . .
C86 C -0.834(3) -0.3094(17) -0.0300(14) 0.099(2) Uani 0.5 1 d D . P G 1
H86A H -0.787311 -0.289187 -0.049828 0.119 Uiso 0.5 1 calc R U P G 1
H86B H -0.807831 -0.348997 -0.020428 0.119 Uiso 0.5 1 calc R U P G 1
C87 C -0.6168(13) -0.0865(6) -0.2357(8) 0.062(2) Uani 1 1 d D . . . .
H87A H -0.677440 -0.083118 -0.267433 0.093 Uiso 1 1 calc R U . . .
H87B H -0.581400 -0.050037 -0.234252 0.093 Uiso 1 1 calc R U . . .
H87C H -0.628404 -0.094635 -0.192621 0.093 Uiso 1 1 calc R U . . .
C88 C -1.0060(17) -0.4118(8) -0.0646(11) 0.099(2) Uani 1 1 d D . . . .
H88A H -0.958411 -0.413050 -0.022739 0.119 Uiso 1 1 calc R U . . .
H88B H -1.068375 -0.422910 -0.056661 0.119 Uiso 1 1 calc R U . . .
C89 C 0.0680(15) -0.3958(11) 0.1868(11) 0.116(3) Uani 1 1 d D . . . .
H89A H 0.064503 -0.399273 0.232939 0.140 Uiso 1 1 calc R U . . .
H89B H 0.122307 -0.370460 0.184197 0.140 Uiso 1 1 calc R U . . .
C90 C -0.9582(15) -0.5352(14) -0.6738(9) 0.116(3) Uani 1 1 d D . . . .
H90A H -0.907215 -0.509907 -0.682552 0.140 Uiso 1 1 calc R U . . .
H90B H -0.955050 -0.573400 -0.694785 0.140 Uiso 1 1 calc R U . . .
C91 C -1.0552(13) -0.5071(13) -0.6984(10) 0.116(3) Uani 1 1 d D . . . .
H91A H -1.049174 -0.464245 -0.700869 0.140 Uiso 1 1 calc R U . . .
H91B H -1.085811 -0.521992 -0.742134 0.140 Uiso 1 1 calc R U . . .
O41 O -1.1092(11) -0.5228(9) -0.6517(7) 0.116(3) Uani 1 1 d D . . . .
C92 C -0.6773(13) -0.5398(8) 0.1473(6) 0.0630(12) Uani 1 1 d D . . . .
H92A H -0.643693 -0.572982 0.132781 0.076 Uiso 0.5 1 calc R U P F 1
H92B H -0.745970 -0.548495 0.134869 0.076 Uiso 0.5 1 calc R U P F 1
C93 C -1.0540(13) -0.6406(10) 0.1524(11) 0.092(3) Uani 1 1 d D . . . .
H93A H -1.019996 -0.667589 0.129861 0.138 Uiso 1 1 calc R U . . .
H93B H -1.082185 -0.662347 0.183234 0.138 Uiso 1 1 calc R U . . .
H93C H -1.009668 -0.611600 0.175980 0.138 Uiso 1 1 calc R U . . .
C94 C -0.0615(17) -0.5541(7) -0.3813(13) 0.106(4) Uani 1 1 d D . . . .
H94A H -0.131422 -0.554257 -0.395816 0.127 Uiso 1 1 calc R U . . .
H94B H -0.044967 -0.546807 -0.333856 0.127 Uiso 1 1 calc R U . . .
C95 C 0.0913(15) -0.3445(9) -0.4928(9) 0.086(3) Uani 1 1 d D . . . .
H95A H 0.035248 -0.319319 -0.508494 0.103 Uiso 1 1 calc R U . . .
H95B H 0.145617 -0.319146 -0.473414 0.103 Uiso 1 1 calc R U . . .
C96 C -0.3037(18) -0.4005(13) -0.7108(12) 0.116(4) Uani 1 1 d D . . . .
H96A H -0.305606 -0.438048 -0.733064 0.174 Uiso 1 1 calc R U . . .
H96B H -0.238067 -0.386799 -0.698100 0.174 Uiso 1 1 calc R U . . .
H96C H -0.342097 -0.372127 -0.740005 0.174 Uiso 1 1 calc R U . . .
C97 C -0.346(2) -0.4664(13) -0.6144(12) 0.116(4) Uani 1 1 d D . . . .
H97A H -0.411659 -0.481106 -0.627632 0.139 Uiso 1 1 calc R U . . .
H97B H -0.305681 -0.493869 -0.632210 0.139 Uiso 1 1 calc R U . . .
C98 C -0.0678(14) -0.6388(9) -0.4635(11) 0.106(4) Uani 1 1 d D . . . .
H98A H -0.024547 -0.670502 -0.469819 0.127 Uiso 1 1 calc R U . . .
H98B H -0.058610 -0.607412 -0.493508 0.127 Uiso 1 1 calc R U . . .
C99 C -1.0108(16) -0.3498(9) -0.0943(12) 0.099(2) Uani 1 1 d D . . . .
H99A H -1.045036 -0.352005 -0.140526 0.119 Uiso 0.5 1 calc R U P G 1
H99B H -1.048273 -0.324657 -0.071548 0.119 Uiso 0.5 1 calc R U P G 1
H99C H -0.980089 -0.348548 -0.131629 0.119 Uiso 0.5 1 calc R U P G 2
H99D H -1.077212 -0.336369 -0.108707 0.119 Uiso 0.5 1 calc R U P G 2
C100 C -0.6472(12) -0.5364(8) 0.2223(6) 0.0630(12) Uani 1 1 d D . . . .
H10A H -0.692416 -0.512140 0.238605 0.094 Uiso 1 1 calc R U . . .
H10B H -0.583748 -0.519368 0.235323 0.094 Uiso 1 1 calc R U . . .
H10C H -0.646564 -0.575655 0.240641 0.094 Uiso 1 1 calc R U . . .
C101 C -0.659(3) -0.4865(18) 0.1106(18) 0.0630(12) Uani 0.5 1 d . . P F 1
H10D H -0.691214 -0.453069 0.125912 0.076 Uiso 0.5 1 calc R U P F 1
H10E H -0.590144 -0.478411 0.122022 0.076 Uiso 0.5 1 calc R U P F 1
C102 C -0.956(3) -0.3134(18) -0.0374(19) 0.099(2) Uani 0.5 1 d D . P G 2
C103 C -0.876(2) -0.2678(17) -0.0261(16) 0.099(2) Uani 0.5 1 d D . P G 2
H10F H -0.841334 -0.269809 -0.061142 0.119 Uiso 0.5 1 calc R U P G 2
H10G H -0.902972 -0.228207 -0.025488 0.119 Uiso 0.5 1 calc R U P G 2
C104 C -0.7884(17) -0.7833(9) -0.2546(13) 0.099(2) Uani 1 1 d D . . . .
C105 C -0.8090(16) -0.7189(9) -0.2438(13) 0.099(2) Uani 1 1 d D . . H 1
H10H H -0.746059 -0.705263 -0.219495 0.119 Uiso 1 1 calc R U . H 1
H10I H -0.815393 -0.702994 -0.288150 0.119 Uiso 1 1 calc R U . H 1
C106 C -0.8751(16) -0.6783(9) -0.2169(12) 0.099(2) Uani 1 1 d D . . H 1
H10J H -0.847813 -0.680923 -0.169581 0.119 Uiso 1 1 calc R U . H 1
H10K H -0.933762 -0.701783 -0.224096 0.119 Uiso 1 1 calc R U . H 1
Mo8 Mo -0.56078(12) -0.62781(6) -0.28460(8) 0.0410(4) Uani 1 1 d . . . I 4
Nb1 Nb -0.31219(13) -0.44005(7) -0.11319(8) 0.0459(4) Uani 1 1 d D . . J 8
Nb3 Nb -0.39277(10) -0.39597(6) -0.35768(7) 0.0357(3) Uani 0.3 1 d D . P A 14
Nb2 Nb -0.26008(11) -0.50569(7) -0.25770(8) 0.0413(4) Uani 0.7 1 d D . P A 16

loop_
_atom_site_aniso_label
_atom_site_aniso_U_11
_atom_site_aniso_U_22
_atom_site_aniso_U_33
_atom_site_aniso_U_23
_atom_site_aniso_U_13
_atom_site_aniso_U_12
Mo11 0.0362(8) 0.0400(8) 0.0315(7) 0.0124(7) 0.0088(6) -0.0023(7)
Mo1 0.0578(10) 0.0380(9) 0.0361(8) 0.0146(7) 0.0155(7) 0.0202(8)
Mo7 0.0561(9) 0.0293(8) 0.0287(7) -0.0027(6) 0.0140(7) -0.0010(7)
Mo2 0.0599(10) 0.0289(8) 0.0387(8) -0.0091(7) 0.0129(7) -0.0065(7)
Mo3 0.0549(9) 0.0310(8) 0.0279(7) -0.0039(6) 0.0144(7) 0.0015(7)
Mo10 0.0329(8) 0.0407(9) 0.0533(9) 0.0111(8) 0.0163(7) 0.0040(7)
Mo5 0.0364(7) 0.0443(9) 0.0274(7) 0.0081(6) 0.0091(6) -0.0001(7)
Mo4 0.0429(8) 0.0363(8) 0.0567(9) 0.0120(8) 0.0253(7) 0.0066(7)
Mo6 0.0544(10) 0.0435(9) 0.0381(8) -0.0073(7) -0.0051(7) -0.0041(8)
Mo9 0.0535(10) 0.0406(9) 0.0347(8) 0.0140(7) 0.0155(7) 0.0168(8)
P1 0.0311(11) 0.0221(10) 0.0214(10) 0.0028(8) 0.0050(9) 0.0018(8)
O37 0.103(11) 0.065(9) 0.022(6) 0.016(6) 0.014(6) 0.022(8)
O32 0.048(7) 0.078(10) 0.088(10) 0.065(8) 0.011(7) 0.005(7)
O16 0.051(8) 0.063(9) 0.087(10) 0.043(8) 0.039(7) 0.026(7)
O8 0.0648(17) 0.0449(14) 0.0455(14) 0.0051(11) 0.0133(12) 0.0034(13)
O36 0.061(8) 0.020(6) 0.095(11) 0.000(6) 0.009(7) 0.000(6)
O27 0.036(7) 0.057(9) 0.110(12) 0.015(9) 0.028(7) 0.009(7)
O38 0.059(8) 0.038(7) 0.044(7) 0.017(6) -0.009(6) -0.020(6)
O25 0.123(12) 0.041(7) 0.036(6) -0.005(6) 0.032(7) 0.035(8)
N1 0.066(3) 0.061(3) 0.060(3) 0.011(2) 0.010(2) -0.014(2)
O9 0.026(6) 0.154(16) 0.054(8) -0.040(10) -0.009(5) 0.018(8)
O7 0.055(7) 0.058(8) 0.026(5) 0.003(6) 0.020(5) -0.004(6)
O20 0.0648(17) 0.0449(14) 0.0455(14) 0.0051(11) 0.0133(12) 0.0034(13)
C1 0.046(9) 0.014(7) 0.062(11) -0.005(7) 0.004(8) 0.008(6)
O39 0.059(8) 0.126(13) 0.035(7) -0.030(8) 0.016(6) 0.024(9)
O18 0.015(4) 0.071(8) 0.078(8) 0.046(7) 0.017(5) 0.007(5)
O14 0.0648(17) 0.0449(14) 0.0455(14) 0.0051(11) 0.0133(12) 0.0034(13)
O23 0.065(9) 0.107(13) 0.054(8) 0.022(9) -0.011(7) 0.005(9)
O33 0.061(7) 0.038(5) 0.065(7) 0.023(5) -0.029(6) -0.015(5)
C2 0.038(8) 0.030(7) 0.032(8) 0.017(6) 0.006(6) 0.000(6)
C3 0.075(12) 0.016(7) 0.050(10) 0.000(7) 0.037(9) 0.011(7)
O24 0.118(14) 0.089(12) 0.095(12) 0.063(11) 0.039(10) 0.014(10)
O6 0.0648(17) 0.0449(14) 0.0455(14) 0.0051(11) 0.0133(12) 0.0034(13)
C4 0.053(4) 0.044(4) 0.059(4) 0.009(3) 0.007(3) -0.008(3)
O13 0.0648(17) 0.0449(14) 0.0455(14) 0.0051(11) 0.0133(12) 0.0034(13)
O4 0.038(4) 0.027(4) 0.031(4) 0.003(3) 0.011(3) 0.001(3)
O17 0.051(7) 0.066(8) 0.031(6) -0.013(6) -0.011(5) -0.017(6)
O22 0.0648(17) 0.0449(14) 0.0455(14) 0.0051(11) 0.0133(12) 0.0034(13)
O21 0.040(6) 0.049(8) 0.056(7) 0.005(6) 0.002(5) 0.015(6)
O34 0.0648(17) 0.0449(14) 0.0455(14) 0.0051(11) 0.0133(12) 0.0034(13)
N2 0.089(5) 0.101(5) 0.115(5) -0.018(4) 0.041(4) -0.011(4)
O12 0.0648(17) 0.0449(14) 0.0455(14) 0.0051(11) 0.0133(12) 0.0034(13)
O31 0.056(8) 0.064(9) 0.078(9) 0.037(8) 0.008(7) -0.002(7)
C5 0.050(10) 0.013(7) 0.040(9) 0.013(6) -0.009(7) 0.009(7)
N3 0.044(6) 0.011(4) 0.023(4) 0.003(3) 0.008(4) 0.003(4)
C6 0.090(6) 0.050(4) 0.056(4) -0.004(4) 0.003(4) -0.012(4)
O29 0.0648(17) 0.0449(14) 0.0455(14) 0.0051(11) 0.0133(12) 0.0034(13)
C7 0.102(6) 0.041(4) 0.054(4) 0.003(3) 0.039(4) -0.010(4)
C8 0.053(4) 0.044(4) 0.059(4) 0.009(3) 0.007(3) -0.008(3)
O30 0.0648(17) 0.0449(14) 0.0455(14) 0.0051(11) 0.0133(12) 0.0034(13)
O15 0.0648(17) 0.0449(14) 0.0455(14) 0.0051(11) 0.0133(12) 0.0034(13)
C9 0.049(9) 0.045(10) 0.049(10) 0.008(8) 0.010(8) -0.006(7)
C10 0.037(7) 0.023(6) 0.042(7) 0.005(5) -0.008(5) 0.001(5)
O5 0.098(11) 0.032(7) 0.084(10) -0.008(7) 0.070(9) -0.018(7)
O19 0.096(10) 0.064(9) 0.036(6) 0.017(6) 0.040(7) 0.023(8)
C11 0.050(10) 0.049(11) 0.070(12) 0.000(9) 0.001(9) -0.006(8)
O1 0.045(5) 0.025(4) 0.029(4) 0.004(3) 0.005(3) 0.004(3)
O28 0.0648(17) 0.0449(14) 0.0455(14) 0.0051(11) 0.0133(12) 0.0034(13)
C12 0.102(6) 0.041(4) 0.054(4) 0.003(3) 0.039(4) -0.010(4)
C13 0.053(4) 0.044(4) 0.059(4) 0.009(3) 0.007(3) -0.008(3)
O26 0.0648(17) 0.0449(14) 0.0455(14) 0.0051(11) 0.0133(12) 0.0034(13)
N4 0.051(6) 0.030(5) 0.031(5) 0.007(4) 0.023(5) 0.010(5)
C14 0.032(6) 0.015(5) 0.046(7) 0.001(5) 0.007(5) 0.002(4)
O35 0.0648(17) 0.0449(14) 0.0455(14) 0.0051(11) 0.0133(12) 0.0034(13)
C15 0.034(7) 0.045(8) 0.054(9) 0.017(7) -0.019(6) -0.008(6)
C16 0.066(3) 0.061(3) 0.060(3) 0.011(2) 0.010(2) -0.014(2)
C17 0.066(3) 0.061(3) 0.060(3) 0.011(2) 0.010(2) -0.014(2)
C18 0.089(7) 0.141(10) 0.125(9) -0.014(8) 0.041(7) 0.001(7)
O42 0.089(4) 0.183(7) 0.077(4) -0.020(4) 0.019(3) 0.032(5)
C19 0.066(3) 0.061(3) 0.060(3) 0.011(2) 0.010(2) -0.014(2)
C20 0.064(4) 0.059(4) 0.066(4) 0.005(3) -0.003(3) -0.010(3)
O10 0.028(5) 0.028(6) 0.060(7) 0.016(5) 0.012(5) 0.017(4)
C21 0.037(7) 0.028(6) 0.076(10) 0.007(7) -0.014(7) 0.003(6)
C22 0.066(3) 0.061(3) 0.060(3) 0.011(2) 0.010(2) -0.014(2)
C23 0.060(5) 0.108(8) 0.107(7) -0.002(6) 0.014(5) -0.002(5)
O40 0.0648(17) 0.0449(14) 0.0455(14) 0.0051(11) 0.0133(12) 0.0034(13)
C24 0.089(4) 0.183(7) 0.077(4) -0.020(4) 0.019(3) 0.032(5)
C25 0.066(3) 0.061(3) 0.060(3) 0.011(2) 0.010(2) -0.014(2)
C26 0.061(5) 0.087(6) 0.109(7) 0.006(5) 0.019(5) -0.024(4)
C27 0.064(4) 0.059(4) 0.066(4) 0.005(3) -0.003(3) -0.010(3)
C28 0.102(6) 0.041(4) 0.054(4) 0.003(3) 0.039(4) -0.010(4)
C29 0.044(8) 0.031(8) 0.033(8) -0.008(6) 0.006(6) 0.001(6)
C30 0.089(7) 0.141(10) 0.125(9) -0.014(8) 0.041(7) 0.001(7)
C31 0.090(6) 0.050(4) 0.056(4) -0.004(4) 0.003(4) -0.012(4)
C32 0.089(5) 0.101(5) 0.115(5) -0.018(4) 0.041(4) -0.011(4)
C33 0.066(3) 0.061(3) 0.060(3) 0.011(2) 0.010(2) -0.014(2)
C34 0.066(3) 0.061(3) 0.060(3) 0.011(2) 0.010(2) -0.014(2)
C35 0.066(3) 0.061(3) 0.060(3) 0.011(2) 0.010(2) -0.014(2)
C36 0.059(11) 0.052(11) 0.032(9) -0.002(8) 0.023(8) -0.013(9)
C37 0.090(6) 0.050(4) 0.056(4) -0.004(4) 0.003(4) -0.012(4)
C38 0.066(3) 0.061(3) 0.060(3) 0.011(2) 0.010(2) -0.014(2)
C39 0.089(5) 0.101(5) 0.115(5) -0.018(4) 0.041(4) -0.011(4)
C40 0.089(4) 0.183(7) 0.077(4) -0.020(4) 0.019(3) 0.032(5)
C41 0.039(9) 0.067(11) 0.119(17) 0.034(11) -0.019(10) 0.001(8)
C42 0.066(3) 0.061(3) 0.060(3) 0.011(2) 0.010(2) -0.014(2)
C43 0.110(8) 0.091(8) 0.135(9) 0.041(7) 0.065(8) 0.063(7)
C44 0.064(4) 0.059(4) 0.066(4) 0.005(3) -0.003(3) -0.010(3)
C45 0.066(3) 0.061(3) 0.060(3) 0.011(2) 0.010(2) -0.014(2)
C46 0.060(11) 0.044(10) 0.042(10) -0.023(8) 0.018(8) -0.009(8)
C47 0.089(7) 0.141(10) 0.125(9) -0.014(8) 0.041(7) 0.001(7)
C48 0.037(8) 0.042(9) 0.024(7) 0.007(7) -0.012(6) -0.008(7)
C49 0.102(6) 0.041(4) 0.054(4) 0.003(3) 0.039(4) -0.010(4)
O11 0.049(7) 0.069(8) 0.075(9) 0.039(7) 0.017(6) 0.023(6)
C50 0.090(6) 0.050(4) 0.056(4) -0.004(4) 0.003(4) -0.012(4)
C51 0.061(5) 0.087(6) 0.109(7) 0.006(5) 0.019(5) -0.024(4)
C52 0.095(14) 0.032(9) 0.046(10) -0.006(8) 0.022(9) -0.022(9)
C53 0.090(6) 0.050(4) 0.056(4) -0.004(4) 0.003(4) -0.012(4)
C54 0.102(6) 0.041(4) 0.054(4) 0.003(3) 0.039(4) -0.010(4)
C55 0.061(5) 0.087(6) 0.109(7) 0.006(5) 0.019(5) -0.024(4)
C56 0.053(4) 0.044(4) 0.059(4) 0.009(3) 0.007(3) -0.008(3)
C57 0.053(4) 0.044(4) 0.059(4) 0.009(3) 0.007(3) -0.008(3)
C58 0.060(5) 0.108(8) 0.107(7) -0.002(6) 0.014(5) -0.002(5)
C59 0.060(5) 0.108(8) 0.107(7) -0.002(6) 0.014(5) -0.002(5)
C60 0.066(3) 0.061(3) 0.060(3) 0.011(2) 0.010(2) -0.014(2)
C61 0.039(8) 0.062(11) 0.033(8) 0.009(8) -0.001(7) -0.009(8)
C62 0.089(5) 0.101(5) 0.115(5) -0.018(4) 0.041(4) -0.011(4)
C63 0.064(4) 0.059(4) 0.066(4) 0.005(3) -0.003(3) -0.010(3)
C64 0.066(3) 0.061(3) 0.060(3) 0.011(2) 0.010(2) -0.014(2)
C65 0.061(5) 0.087(6) 0.109(7) 0.006(5) 0.019(5) -0.024(4)
C66 0.089(4) 0.183(7) 0.077(4) -0.020(4) 0.019(3) 0.032(5)
C67 0.066(3) 0.061(3) 0.060(3) 0.011(2) 0.010(2) -0.014(2)
C68 0.057(12) 0.15(2) 0.082(14) 0.057(15) -0.015(10) -0.025(13)
C69 0.060(5) 0.108(8) 0.107(7) -0.002(6) 0.014(5) -0.002(5)
C70 0.060(5) 0.108(8) 0.107(7) -0.002(6) 0.014(5) -0.002(5)
O3 0.044(5) 0.037(5) 0.032(4) -0.003(4) 0.000(4) 0.002(4)
C71 0.089(7) 0.141(10) 0.125(9) -0.014(8) 0.041(7) 0.001(7)
C72 0.110(8) 0.091(8) 0.135(9) 0.041(7) 0.065(8) 0.063(7)
C73 0.064(4) 0.059(4) 0.066(4) 0.005(3) -0.003(3) -0.010(3)
C74 0.064(4) 0.059(4) 0.066(4) 0.005(3) -0.003(3) -0.010(3)
C75 0.061(5) 0.087(6) 0.109(7) 0.006(5) 0.019(5) -0.024(4)
C76 0.090(6) 0.050(4) 0.056(4) -0.004(4) 0.003(4) -0.012(4)
C77 0.089(5) 0.101(5) 0.115(5) -0.018(4) 0.041(4) -0.011(4)
C78 0.089(4) 0.183(7) 0.077(4) -0.020(4) 0.019(3) 0.032(5)
C79 0.053(4) 0.044(4) 0.059(4) 0.009(3) 0.007(3) -0.008(3)
C80 0.089(5) 0.101(5) 0.115(5) -0.018(4) 0.041(4) -0.011(4)
C81 0.110(8) 0.091(8) 0.135(9) 0.041(7) 0.065(8) 0.063(7)
C82 0.066(3) 0.061(3) 0.060(3) 0.011(2) 0.010(2) -0.014(2)
C83 0.089(5) 0.101(5) 0.115(5) -0.018(4) 0.041(4) -0.011(4)
C84 0.089(4) 0.183(7) 0.077(4) -0.020(4) 0.019(3) 0.032(5)
C85 0.063(10) 0.073(7) 0.068(8) 0.020(7) 0.003(8) -0.019(7)
O2 0.036(4) 0.026(4) 0.029(4) 0.005(3) 0.007(3) 0.001(3)
C86 0.089(5) 0.101(5) 0.115(5) -0.018(4) 0.041(4) -0.011(4)
C87 0.102(6) 0.041(4) 0.054(4) 0.003(3) 0.039(4) -0.010(4)
C88 0.089(5) 0.101(5) 0.115(5) -0.018(4) 0.041(4) -0.011(4)
C89 0.089(4) 0.183(7) 0.077(4) -0.020(4) 0.019(3) 0.032(5)
C90 0.089(4) 0.183(7) 0.077(4) -0.020(4) 0.019(3) 0.032(5)
C91 0.089(4) 0.183(7) 0.077(4) -0.020(4) 0.019(3) 0.032(5)
O41 0.089(4) 0.183(7) 0.077(4) -0.020(4) 0.019(3) 0.032(5)
C92 0.066(3) 0.061(3) 0.060(3) 0.011(2) 0.010(2) -0.014(2)
C93 0.060(5) 0.108(8) 0.107(7) -0.002(6) 0.014(5) -0.002(5)
C94 0.110(8) 0.091(8) 0.135(9) 0.041(7) 0.065(8) 0.063(7)
C95 0.061(5) 0.087(6) 0.109(7) 0.006(5) 0.019(5) -0.024(4)
C96 0.089(7) 0.141(10) 0.125(9) -0.014(8) 0.041(7) 0.001(7)
C97 0.089(7) 0.141(10) 0.125(9) -0.014(8) 0.041(7) 0.001(7)
C98 0.110(8) 0.091(8) 0.135(9) 0.041(7) 0.065(8) 0.063(7)
C99 0.089(5) 0.101(5) 0.115(5) -0.018(4) 0.041(4) -0.011(4)
C100 0.066(3) 0.061(3) 0.060(3) 0.011(2) 0.010(2) -0.014(2)
C101 0.066(3) 0.061(3) 0.060(3) 0.011(2) 0.010(2) -0.014(2)
C102 0.089(5) 0.101(5) 0.115(5) -0.018(4) 0.041(4) -0.011(4)
C103 0.089(5) 0.101(5) 0.115(5) -0.018(4) 0.041(4) -0.011(4)
C104 0.089(5) 0.101(5) 0.115(5) -0.018(4) 0.041(4) -0.011(4)
C105 0.089(5) 0.101(5) 0.115(5) -0.018(4) 0.041(4) -0.011(4)
C106 0.089(5) 0.101(5) 0.115(5) -0.018(4) 0.041(4) -0.011(4)
Mo8 0.0512(9) 0.0297(8) 0.0434(9) -0.0086(7) 0.0137(7) -0.0043(7)
Nb1 0.0555(10) 0.0446(10) 0.0303(8) -0.0054(7) -0.0057(7) -0.0084(8)
Nb3 0.0362(8) 0.0400(8) 0.0315(7) 0.0124(7) 0.0088(6) -0.0023(7)
Nb2 0.0329(8) 0.0407(9) 0.0533(9) 0.0111(8) 0.0163(7) 0.0040(7)

loop_
_atom_type_symbol
_atom_type_description
_atom_type_scat_dispersion_real
_atom_type_scat_dispersion_imag
_atom_type_scat_source
C C 0.0033 0.0016 'International Tables Vol C Tables 4.2.6.8 and 6.1.1.4'
H H 0.0000 0.0000 'International Tables Vol C Tables 4.2.6.8 and 6.1.1.4'
Mo Mo -1.6832 0.6857 'International Tables Vol C Tables 4.2.6.8 and 6.1.1.4'
N N 0.0061 0.0033 'International Tables Vol C Tables 4.2.6.8 and 6.1.1.4'
Nb Nb -2.0727 0.6215 'International Tables Vol C Tables 4.2.6.8 and 6.1.1.4'
O O 0.0106 0.0060 'International Tables Vol C Tables 4.2.6.8 and 6.1.1.4'
P P 0.1023 0.0942 'International Tables Vol C Tables 4.2.6.8 and 6.1.1.4'

loop_
_exptl_crystal_face_index_h
_exptl_crystal_face_index_k
_exptl_crystal_face_index_l
_exptl_crystal_face_perp_dist
-5 1 -2 0.0717
-3 4 -5 0.0893
1 -5 -3 0.1096
2 5 -5 0.1055
1 0 0 0.0893
0 -1 1 0.0669
0 -5 -3 0.1181
-1 4 5 0.0576
13 -10 -25 0.0911
10 -24 -17 0.0954
16 -3 -24 0.0921
15 -16 -19 0.0916
-2 -30 12 0.1043
11 -27 -10 0.0993
-11 27 10 0.0936
4 29 -13 0.0981
7 -27 12 0.0832
19 5 -17 0.1009
1 26 -17 0.0956
-10 25 -8 0.1023
13 12 15 0.0926
1 -10 28 0.0663
0 7 28 0.0570

loop_
_geom_angle_atom_site_label_1
_geom_angle_atom_site_label_2
_geom_angle_atom_site_label_3
_geom_angle
_geom_angle_site_symmetry_1
_geom_angle_site_symmetry_3
_geom_angle_publ_flag
O38 Mo11 O39 101.7(7) . . ?
O38 Mo11 O33 96.4(5) . . ?
O38 Mo11 O34 96.5(5) . . ?
O38 Mo11 O35 109.0(5) . . ?
O38 Mo11 O2 160.7(5) . . ?
O39 Mo11 O34 92.8(6) . . ?
O39 Mo11 O2 92.1(6) . . ?
O33 Mo11 O39 161.9(5) . . ?
O33 Mo11 O34 85.5(5) . . ?
O33 Mo11 O2 70.4(2) . . ?
O34 Mo11 O2 69.3(3) . . ?
O35 Mo11 O39 87.0(5) . . ?
O35 Mo11 O33 86.8(5) . . ?
O35 Mo11 O34 154.0(4) . . ?
O35 Mo11 O2 84.8(3) . . ?
O37 Mo1 O39 99.6(7) . . ?
O37 Mo1 O4 159.7(6) . . ?
O37 Mo1 O29 95.7(6) . . ?
O37 Mo1 O30 96.2(6) . . ?
O37 Mo1 O40 109.6(6) . . ?
O39 Mo1 O4 93.5(6) . . ?
O39 Mo1 O29 90.0(6) . . ?
O39 Mo1 O30 162.9(6) . . ?
O29 Mo1 O4 68.7(3) . . ?
O30 Mo1 O4 69.6(3) . . ?
O30 Mo1 O29 82.0(4) . . ?
O40 Mo1 O39 90.6(5) . . ?
O40 Mo1 O4 85.5(4) . . ?
O40 Mo1 O29 154.2(4) . . ?
O40 Mo1 O30 90.1(5) . . ?
O16 Mo7 O20 92.3(5) . . ?
O16 Mo7 O18 84.3(5) . . ?
O16 Mo7 O34 160.4(5) . . ?
O16 Mo7 O2 90.2(5) . . ?
O20 Mo7 O18 161.8(5) . . ?
O20 Mo7 O34 86.5(4) . . ?
O20 Mo7 O2 71.2(3) . . ?
O18 Mo7 O2 90.8(5) . . ?
O34 Mo7 O18 90.8(5) . . ?
O34 Mo7 O2 71.0(3) . . ?
O19 Mo7 O16 101.0(7) . . ?
O19 Mo7 O20 97.8(6) . . ?
O19 Mo7 O18 100.5(7) . . ?
O19 Mo7 O34 98.5(6) . . ?
O19 Mo7 O2 164.8(6) . . ?
O32 Mo2 O31 90.6(6) . . ?
O32 Mo2 O40 149.1(5) . . ?
O32 Mo2 O3 66.6(5) . . ?
O36 Mo2 O32 100.4(7) . . ?
O36 Mo2 O31 99.4(7) . . ?
O36 Mo2 O35 110.4(6) . . ?
O36 Mo2 O40 110.2(6) . . ?
O36 Mo2 O3 158.5(6) . . ?
O31 Mo2 O40 80.1(5) . . ?
O31 Mo2 O3 65.2(5) . . ?
O35 Mo2 O32 83.9(6) . . ?
O35 Mo2 O31 150.2(6) . . ?
O35 Mo2 O40 89.7(4) . . ?
O35 Mo2 O3 85.9(4) . . ?
O40 Mo2 O3 82.8(4) . . ?
O25 Mo3 O24 100.2(8) . . ?
O25 Mo3 O13 106.8(6) . . ?
O25 Mo3 O31 101.8(7) . . ?
O25 Mo3 O26 108.6(6) . . ?
O25 Mo3 O3 159.5(6) . . ?
O24 Mo3 O13 81.7(7) . . ?
O24 Mo3 O31 89.9(6) . . ?
O24 Mo3 O26 151.2(7) . . ?
O24 Mo3 O3 66.0(5) . . ?
O13 Mo3 O31 151.2(6) . . ?
O13 Mo3 O26 88.8(5) . . ?
O13 Mo3 O3 86.8(3) . . ?
O31 Mo3 O3 64.6(5) . . ?
O26 Mo3 O31 85.5(5) . . ?
O26 Mo3 O3 86.5(4) . . ?
O20 Mo10 O2 69.3(4) . . ?
O33 Mo10 O20 85.8(5) . . ?
O33 Mo10 O2 70.3(2) . . ?
O22 Mo10 O20 158.7(4) . . ?
O22 Mo10 O33 85.1(5) . . ?
O22 Mo10 O15 93.1(4) . . ?
O22 Mo10 O2 89.5(3) . . ?
O21 Mo10 O20 98.0(5) . . ?
O21 Mo10 O33 97.4(5) . . ?
O21 Mo10 O22 102.3(5) . . ?
O21 Mo10 O15 108.5(5) . . ?
O21 Mo10 O2 162.4(5) . . ?
O15 Mo10 O20 86.7(4) . . ?
O15 Mo10 O33 153.8(4) . . ?
O15 Mo10 O2 83.5(3) . . ?
O9 Mo5 O6 88.7(6) . . ?
O9 Mo5 O13 83.7(7) . . ?
O9 Mo5 O12 150.8(7) . . ?
O9 Mo5 O1 64.5(6) . . ?
O7 Mo5 O9 101.6(7) . . ?
O7 Mo5 O6 95.0(5) . . ?
O7 Mo5 O13 106.4(5) . . ?
O7 Mo5 O12 107.6(6) . . ?
O7 Mo5 O1 159.2(5) . . ?
O6 Mo5 O1 70.3(4) . . ?
O13 Mo5 O6 158.3(4) . . ?
O13 Mo5 O12 87.2(5) . . ?
O13 Mo5 O1 88.1(4) . . ?
O12 Mo5 O6 89.7(5) . . ?
O12 Mo5 O1 87.5(4) . . ?
O27 Mo4 O4 160.1(6) . . ?
O27 Mo4 O12 106.2(6) . . ?
O27 Mo4 O30 94.4(6) . . ?
O27 Mo4 O28 95.4(7) . . ?
O27 Mo4 O26 106.7(7) . . ?
O12 Mo4 O4 88.5(4) . . ?
O12 Mo4 O30 159.1(5) . . ?
O12 Mo4 O28 92.6(5) . . ?
O12 Mo4 O26 88.1(5) . . ?
O30 Mo4 O4 70.6(4) . . ?
O30 Mo4 O28 81.9(4) . . ?
O28 Mo4 O4 70.2(4) . . ?
O26 Mo4 O4 86.6(4) . . ?
O26 Mo4 O30 89.2(4) . . ?
O26 Mo4 O28 156.8(4) . . ?
O18 Mo6 O4 92.6(5) . . ?
O18 Mo6 O29 94.2(5) . . ?
O18 Mo6 O28 162.0(5) . . ?
O18 Mo6 O11 84.7(6) . . ?
O17 Mo6 O18 101.4(6) . . ?
O17 Mo6 O4 163.1(5) . . ?
O17 Mo6 O29 97.5(6) . . ?
O17 Mo6 O28 96.5(5) . . ?
O17 Mo6 O11 98.5(7) . . ?
O29 Mo6 O4 71.7(4) . . ?
O29 Mo6 O28 84.4(4) . . ?
O28 Mo6 O4 70.0(4) . . ?
O11 Mo6 O4 92.2(5) . . ?
O11 Mo6 O29 163.8(6) . . ?
O11 Mo6 O28 91.7(5) . . ?
O8 Mo9 O1 70.2(3) . . ?
O9 Mo9 O8 88.7(6) . . ?
O9 Mo9 O1 63.2(5) . . ?
O14 Mo9 O8 157.0(5) . . ?
O14 Mo9 O9 78.3(7) . . ?
O14 Mo9 O1 87.0(4) . . ?
O15 Mo9 O8 88.8(4) . . ?
O15 Mo9 O9 148.8(6) . . ?
O15 Mo9 O14 92.6(4) . . ?
O15 Mo9 O1 86.8(4) . . ?
O10 Mo9 O8 95.2(5) . . ?
O10 Mo9 O9 102.9(7) . . ?
O10 Mo9 O14 106.1(5) . . ?
O10 Mo9 O15 108.2(5) . . ?
O10 Mo9 O1 159.2(4) . . ?
O4 P1 O1 107.8(5) . . ?
O4 P1 O3 110.0(5) . . ?
O3 P1 O1 109.3(4) . . ?
O2 P1 O4 111.5(5) . . ?
O2 P1 O1 107.8(5) . . ?
O2 P1 O3 110.4(5) . . ?
Mo7 O16 Mo8 144.6(8) . . ?
Mo8 O8 Mo9 126.8(5) . . ?
C16 N1 C28 109.5(18) . . ?
C16 N1 C36 113.6(17) . . ?
C16 N1 C38 103.5(16) . . ?
C28 N1 C38 111.1(17) . . ?
C36 N1 C28 111.0(15) . . ?
C36 N1 C38 107.9(16) . . ?
Mo5 O9 Mo9 139.1(8) . . ?
Mo7 O20 Mo10 128.4(5) . . ?
Mo7 O20 Nb2 128.4(5) . . ?
H1A C1 H1B 108.3 . . ?
C2 C1 H1A 109.8 . . ?
C2 C1 H1B 109.8 . . ?
C2 C1 C3 109.2(11) . . ?
C3 C1 H1A 109.8 . . ?
C3 C1 H1B 109.8 . . ?
Mo1 O39 Mo11 139.9(7) . . ?
Mo1 O39 Nb3 139.9(7) . . ?
Mo6 O18 Mo7 143.4(7) . . ?
Mo9 O14 Nb1 147.0(6) . . ?
C1 C2 H2A 108.5 . . ?
C1 C2 H2B 108.5 . . ?
C1 C2 C29 115.1(11) . . ?
H2A C2 H2B 107.5 . . ?
C29 C2 H2A 108.5 . . ?
C29 C2 H2B 108.5 . . ?
C1 C3 H3A 110.1 . . ?
C1 C3 H3B 110.1 . . ?
H3A C3 H3B 108.4 . . ?
C36 C3 C1 108.2(13) . . ?
C36 C3 H3A 110.1 . . ?
C36 C3 H3B 110.1 . . ?
Mo3 O24 Nb1 139.3(9) . . ?
H4A C4 H4B 107.3 . . ?
N3 C4 H4A 108.0 . . ?
N3 C4 H4B 108.0 . . ?
N3 C4 C13 117.1(14) . . ?
C13 C4 H4A 108.0 . . ?
C13 C4 H4B 108.0 . . ?
Mo3 O13 Mo5 147.7(6) . . ?
Mo4 O4 Mo1 91.7(3) . . ?
Mo4 O4 Mo6 92.3(3) . . ?
Mo6 O4 Mo1 91.4(3) . . ?
P1 O4 Mo1 121.8(5) . . ?
P1 O4 Mo4 125.2(5) . . ?
P1 O4 Mo6 124.9(5) . . ?
Mo7 O34 Mo11 128.6(5) . . ?
Mo7 O34 Nb3 128.6(5) . . ?
C23 N2 C60 102.9(18) . . ?
C39 N2 C23 115(2) . . ?
C39 N2 C60 103.9(18) . . ?
C80 N2 C23 127(2) . . ?
C80 N2 C39 96(2) . . ?
C80 N2 C60 111(2) . . ?
Mo4 O12 Mo5 146.2(7) . . ?
Mo2 O31 Mo3 136.9(9) . . ?
H5A C5 H5B 107.5 . . ?
N3 C5 H5A 108.4 . . ?
N3 C5 H5B 108.4 . . ?
C48 C5 H5A 108.4 . . ?
C48 C5 H5B 108.4 . . ?
C48 C5 N3 115.5(12) . . ?
C4 N3 C5 109.9(13) . . ?
C4 N3 C6 110.4(14) . . ?
C4 N3 C14 111.5(11) . . ?
C5 N3 C14 110.6(10) . . ?
C6 N3 C5 106.3(12) . . ?
C6 N3 C14 108.0(13) . . ?
N3 C6 H6A 108.4 . . ?
N3 C6 H6B 108.4 . . ?
N3 C6 C37 115.7(15) . . ?
H6A C6 H6B 107.4 . . ?
C37 C6 H6A 108.4 . . ?
C37 C6 H6B 108.4 . . ?
Mo6 O29 Mo1 128.2(5) . . ?
H7A C7 H7B 108.2 . . ?
C12 C7 H7A 109.8 . . ?
C12 C7 H7B 109.8 . . ?
C12 C7 C49 109.6(12) . . ?
C49 C7 H7A 109.8 . . ?
C49 C7 H7B 109.8 . . ?
H8A C8 H8B 108.4 . . ?
C13 C8 H8A 110.0 . . ?
C13 C8 H8B 110.0 . . ?
C56 C8 H8A 110.0 . . ?
C56 C8 H8B 110.0 . . ?
C56 C8 C13 108.3(13) . . ?
Mo4 O30 Mo1 128.0(5) . . ?
Mo9 O15 Mo10 147.9(6) . . ?
Mo9 O15 Nb2 147.9(6) . . ?
H9A C9 H9B 108.9 . . ?
C46 C9 H9A 110.8 . . ?
C46 C9 H9B 110.8 . . ?
C46 C9 C52 104.8(13) . . ?
C52 C9 H9A 110.8 . . ?
C52 C9 H9B 110.8 . . ?
H10L C10 H10M 108.6 . . ?
C14 C10 H10L 110.3 . . ?
C14 C10 H10M 110.3 . . ?
C14 C10 C21 107.1(12) . . ?
C21 C10 H10L 110.3 . . ?
C21 C10 H10M 110.3 . . ?
H11A C11 H11B 109.5 . . ?
H11A C11 H11C 109.5 . . ?
H11B C11 H11C 109.5 . . ?
C29 C11 H11A 109.5 . . ?
C29 C11 H11B 109.5 . . ?
C29 C11 H11C 109.5 . . ?
Mo5 O1 Mo9 91.6(3) . . ?
P1 O1 Mo5 124.0(5) . . ?
P1 O1 Mo9 123.1(5) . . ?
P1 O1 Mo8 124.4(4) . . ?
Mo8 O1 Mo9 91.8(3) . . ?
Mo6 O28 Mo4 127.5(6) . . ?
C7 C12 H12A 110.6 . . ?
C7 C12 H12B 110.6 . . ?
C7 C12 C28 105.5(13) . . ?
H12A C12 H12B 108.8 . . ?
C28 C12 H12A 110.6 . . ?
C28 C12 H12B 110.6 . . ?
C4 C13 C8 107.4(13) . . ?
C4 C13 H13A 110.2 . . ?
C4 C13 H13B 110.2 . . ?
C8 C13 H13A 110.2 . . ?
C8 C13 H13B 110.2 . . ?
H13A C13 H13B 108.5 . . ?
Mo3 O26 Mo4 147.7(6) . . ?
C20 N4 C18 106.6(14) . . ?
C55 N4 C18 111.0(16) . . ?
C55 N4 C20 111.2(16) . . ?
C55 N4 C72 102.8(15) . . ?
C72 N4 C18 107(2) . . ?
C72 N4 C20 117.8(15) . . ?
N3 C14 H14A 108.7 . . ?
N3 C14 H14B 108.7 . . ?
C10 C14 N3 114.3(11) . . ?
C10 C14 H14A 108.7 . . ?
C10 C14 H14B 108.7 . . ?
H14A C14 H14B 107.6 . . ?
H15A C15 H15B 108.1 . . ?
C21 C15 H15A 109.6 . . ?
C21 C15 H15B 109.6 . . ?
C21 C15 C41 110.5(14) . . ?
C41 C15 H15A 109.6 . . ?
C41 C15 H15B 109.6 . . ?
N1 C16 H16A 108.1 . . ?
N1 C16 H16B 108.1 . . ?
N1 C16 C34 116.6(18) . . ?
H16A C16 H16B 107.3 . . ?
C34 C16 H16A 108.1 . . ?
C34 C16 H16B 108.1 . . ?
H17A C17 H17B 107.7 . . ?
C22 C17 H17A 108.8 . . ?
C22 C17 H17B 108.8 . . ?
C22 C17 C34 113.6(15) . . ?
C34 C17 H17A 108.8 . . ?
C34 C17 H17B 108.8 . . ?
C47 C18 N4 116(2) . . ?
C40 O42 C84 106(2) . . ?
H19A C19 H19B 108.7 . . ?
C38 C19 H19A 110.6 . . ?
C38 C19 H19B 110.6 . . ?
C38 C19 C64 105.9(14) . . ?
C64 C19 H19A 110.6 . . ?
C64 C19 H19B 110.6 . . ?
N4 C20 H20A 109.0 . . ?
N4 C20 H20B 109.0 . . ?
H20A C20 H20B 107.8 . . ?
C27 C20 N4 113.1(14) . . ?
C27 C20 H20A 109.0 . . ?
C27 C20 H20B 109.0 . . ?
C10 C21 H21A 109.9 . . ?
C10 C21 H21B 109.9 . . ?
C15 C21 C10 108.8(12) . . ?
C15 C21 H21A 109.9 . . ?
C15 C21 H21B 109.9 . . ?
H21A C21 H21B 108.3 . . ?
C17 C22 H22A 109.3 . . ?
C17 C22 H22B 109.3 . . ?
H22A C22 H22B 107.9 . . ?
C25 C22 C17 111.7(15) . . ?
C25 C22 H22A 109.3 . . ?
C25 C22 H22B 109.3 . . ?
N2 C23 H23A 110.8 . . ?
N2 C23 H23B 110.8 . . ?
N2 C23 C58 105(2) . . ?
H23A C23 H23B 108.9 . . ?
C58 C23 H23A 110.8 . . ?
C58 C23 H23B 110.8 . . ?
Mo1 O40 Mo2 147.7(6) . . ?
H24A C24 H24B 108.6 . . ?
C78 C24 H24A 110.4 . . ?
C78 C24 H24B 110.4 . . ?
O41 C24 H24A 110.4 . . ?
O41 C24 H24B 110.4 . . ?
O41 C24 C78 106.6(19) . . ?
C22 C25 H25A 109.8 . . ?
C22 C25 H25B 109.8 . . ?
C22 C25 C45 109.2(16) . . ?
H25A C25 H25B 108.3 . . ?
C45 C25 H25A 109.8 . . ?
C45 C25 H25B 109.8 . . ?
H26A C26 H26B 107.9 . . ?
C55 C26 H26A 109.3 . . ?
C55 C26 H26B 109.3 . . ?
C55 C26 C95 111.7(18) . . ?
C95 C26 H26A 109.3 . . ?
C95 C26 H26B 109.3 . . ?
C20 C27 H27A 107.3 . . ?
C20 C27 H27B 107.3 . . ?
C20 C27 C63 120.2(15) . . ?
H27A C27 H27B 106.9 . . ?
C63 C27 H27A 107.3 . . ?
C63 C27 H27B 107.3 . . ?
N1 C28 C12 116.1(15) . . ?
N1 C28 H28A 108.3 . . ?
N1 C28 H28B 108.3 . . ?
C12 C28 H28A 108.3 . . ?
C12 C28 H28B 108.3 . . ?
H28A C28 H28B 107.4 . . ?
C2 C29 C11 119.8(13) . . ?
C2 C29 H29A 107.4 . . ?
C2 C29 H29B 107.4 . . ?
C11 C29 H29A 107.4 . . ?
C11 C29 H29B 107.4 . . ?
H29A C29 H29B 106.9 . . ?
H30A C30 H30B 108.3 . . ?
C47 C30 H30A 109.9 . . ?
C47 C30 H30B 109.9 . . ?
C47 C30 C97 109(2) . . ?
C97 C30 H30A 109.9 . . ?
C97 C30 H30B 109.9 . . ?
H31A C31 H31B 109.5 . . ?
H31A C31 H31C 109.5 . . ?
H31B C31 H31C 109.5 . . ?
C53 C31 H31A 109.5 . . ?
C53 C31 H31B 109.5 . . ?
C53 C31 H31C 109.5 . . ?
H32A C32 H32B 109.1 . . ?
C39 C32 H32A 111.1 . . ?
C39 C32 H32B 111.1 . . ?
C39 C32 C62 103(2) . . ?
C62 C32 H32A 111.1 . . ?
C62 C32 H32B 111.1 . . ?
H33A C33 H33B 109.5 . . ?
H33A C33 H33C 109.5 . . ?
H33B C33 H33C 109.5 . . ?
C42 C33 H33A 109.5 . . ?
C42 C33 H33B 109.5 . . ?
C42 C33 H33C 109.5 . . ?
C16 C34 C17 110.3(16) . . ?
C16 C34 H34A 109.6 . . ?
C16 C34 H34B 109.6 . . ?
C17 C34 H34A 109.6 . . ?
C17 C34 H34B 109.6 . . ?
H34A C34 H34B 108.1 . . ?
H35A C35 H35B 108.4 . . ?
C42 C35 H35A 110.1 . . ?
C42 C35 H35B 110.1 . . ?
C64 C35 H35A 110.1 . . ?
C64 C35 H35B 110.1 . . ?
C64 C35 C42 107.9(16) . . ?
N1 C36 C3 114.9(14) . . ?
N1 C36 H36A 108.5 . . ?
N1 C36 H36B 108.5 . . ?
C3 C36 H36A 108.5 . . ?
C3 C36 H36B 108.5 . . ?
H36A C36 H36B 107.5 . . ?
C6 C37 H37A 108.9 . . ?
C6 C37 H37B 108.9 . . ?
H37A C37 H37B 107.7 . . ?
C76 C37 C6 113.5(15) . . ?
C76 C37 H37A 108.9 . . ?
C76 C37 H37B 108.9 . . ?
N1 C38 H38A 109.1 . . ?
N1 C38 H38B 109.1 . . ?
C19 C38 N1 112.7(16) . . ?
C19 C38 H38A 109.1 . . ?
C19 C38 H38B 109.1 . . ?
H38A C38 H38B 107.8 . . ?
N2 C39 C32 115(2) . . ?
N2 C39 H39A 108.5 . . ?
N2 C39 H39B 108.5 . . ?
C32 C39 H39A 108.5 . . ?
C32 C39 H39B 108.5 . . ?
H39A C39 H39B 107.5 . . ?
O42 C40 H40A 109.5 . . ?
O42 C40 H40B 109.5 . . ?
O42 C40 C66 111(2) . . ?
H40A C40 H40B 108.0 . . ?
C66 C40 H40A 109.5 . . ?
C66 C40 H40B 109.5 . . ?
C15 C41 H41A 109.2 . . ?
C15 C41 H41B 109.2 . . ?
C15 C41 C68 112.0(16) . . ?
H41A C41 H41B 107.9 . . ?
C68 C41 H41A 109.2 . . ?
C68 C41 H41B 109.2 . . ?
C33 C42 C35 123.3(16) . . ?
C33 C42 H42A 106.5 . . ?
C33 C42 H42B 106.5 . . ?
C35 C42 H42A 106.5 . . ?
C35 C42 H42B 106.5 . . ?
H42A C42 H42B 106.5 . . ?
H43A C43 H43B 107.7 . . ?
C94 C43 H43A 108.8 . . ?
C94 C43 H43B 108.8 . . ?
C98 C43 H43A 108.8 . . ?
C98 C43 H43B 108.8 . . ?
C98 C43 C94 113.8(18) . . ?
H44A C44 H44B 109.0 . . ?
C63 C44 H44A 111.0 . . ?
C63 C44 H44B 111.0 . . ?
C74 C44 H44A 111.0 . . ?
C74 C44 H44B 111.0 . . ?
C74 C44 C63 103.8(12) . . ?
C25 C45 H45A 109.5 . . ?
C25 C45 H45B 109.5 . . ?
C25 C45 H45C 109.5 . . ?
H45A C45 H45B 109.5 . . ?
H45A C45 H45C 109.5 . . ?
H45B C45 H45C 109.5 . . ?
C9 C46 H46A 110.0 . . ?
C9 C46 H46B 110.0 . . ?
C9 C46 C61 108.4(12) . . ?
H46A C46 H46B 108.4 . . ?
C61 C46 H46A 110.0 . . ?
C61 C46 H46B 110.0 . . ?
C18 C47 C30 112(2) . . ?
C18 C47 H47A 109.3 . . ?
C18 C47 H47B 109.3 . . ?
C30 C47 H47A 109.3 . . ?
C30 C47 H47B 109.3 . . ?
H47A C47 H47B 108.0 . . ?
C5 C48 H48A 110.0 . . ?
C5 C48 H48B 110.0 . . ?
C5 C48 C61 108.4(12) . . ?
H48A C48 H48B 108.4 . . ?
C61 C48 H48A 110.0 . . ?
C61 C48 H48B 110.0 . . ?
C7 C49 H49A 108.6 . . ?
C7 C49 H49B 108.6 . . ?
H49A C49 H49B 107.6 . . ?
C54 C49 C7 114.5(11) . . ?
C54 C49 H49A 108.6 . . ?
C54 C49 H49B 108.6 . . ?
H50A C50 H50B 108.4 . . ?
C53 C50 H50A 110.0 . . ?
C53 C50 H50B 110.0 . . ?
C53 C50 C76 108.4(12) . . ?
C76 C50 H50A 110.0 . . ?
C76 C50 H50B 110.0 . . ?
H51A C51 H51B 110.1 . . ?
C65 C51 H51A 112.6 . . ?
C65 C51 H51B 112.6 . . ?
C95 C51 H51A 112.6 . . ?
C95 C51 H51B 112.6 . . ?
C95 C51 C65 95.6(14) . . ?
C9 C52 H52A 109.5 . . ?
C9 C52 H52B 109.5 . . ?
C9 C52 H52C 109.5 . . ?
H52A C52 H52B 109.5 . . ?
H52A C52 H52C 109.5 . . ?
H52B C52 H52C 109.5 . . ?
C31 C53 H53A 109.8 . . ?
C31 C53 H53B 109.8 . . ?
C50 C53 C31 109.2(13) . . ?
C50 C53 H53A 109.8 . . ?
C50 C53 H53B 109.8 . . ?
H53A C53 H53B 108.3 . . ?
C49 C54 H54A 109.0 . . ?
C49 C54 H54B 109.0 . . ?
C49 C54 C87 112.8(12) . . ?
H54A C54 H54B 107.8 . . ?
C87 C54 H54A 109.0 . . ?
C87 C54 H54B 109.0 . . ?
N4 C55 C26 123.7(19) . . ?
N4 C55 H55A 106.4 . . ?
N4 C55 H55B 106.4 . . ?
C26 C55 H55A 106.4 . . ?
C26 C55 H55B 106.4 . . ?
H55A C55 H55B 106.5 . . ?
C8 C56 H56A 107.8 . . ?
C8 C56 H56B 107.8 . . ?
C8 C56 C57 118.0(14) . . ?
H56A C56 H56B 107.1 . . ?
C57 C56 H56A 107.8 . . ?
C57 C56 H56B 107.8 . . ?
C56 C57 H57A 110.5 . . ?
C56 C57 H57B 110.5 . . ?
C56 C57 C79 106.2(13) . . ?
H57A C57 H57B 108.7 . . ?
C79 C57 H57A 110.5 . . ?
C79 C57 H57B 110.5 . . ?
C23 C58 H58A 110.7 . . ?
C23 C58 H58B 110.7 . . ?
C23 C58 C59 105.4(19) . . ?
H58A C58 H58B 108.8 . . ?
C59 C58 H58A 110.7 . . ?
C59 C58 H58B 110.7 . . ?
C58 C59 H59A 108.2 . . ?
C58 C59 H59B 108.2 . . ?
H59A C59 H59B 107.4 . . ?
C70 C59 C58 116.3(19) . . ?
C70 C59 H59A 108.2 . . ?
C70 C59 H59B 108.2 . . ?
N2 C60 H60A 108.2 . . ?
N2 C60 H60B 108.2 . . ?
H60A C60 H60B 107.3 . . ?
C82 C60 N2 116.6(16) . . ?
C82 C60 H60A 108.2 . . ?
C82 C60 H60B 108.2 . . ?
C46 C61 C48 117.2(12) . . ?
C46 C61 H61A 108.0 . . ?
C46 C61 H61B 108.0 . . ?
C48 C61 H61A 108.0 . . ?
C48 C61 H61B 108.0 . . ?
H61A C61 H61B 107.2 . . ?
C32 C62 H62A 111.8 . . ?
C32 C62 H62B 111.8 . . ?
C32 C62 C106 100.1(17) . . ?
H62A C62 H62B 109.5 . . ?
C106 C62 H62A 111.8 . . ?
C106 C62 H62B 111.8 . . ?
C27 C63 C44 116.9(13) . . ?
C27 C63 H63A 108.1 . . ?
C27 C63 H63B 108.1 . . ?
C44 C63 H63A 108.1 . . ?
C44 C63 H63B 108.1 . . ?
H63A C63 H63B 107.3 . . ?
C19 C64 H64A 107.7 . . ?
C19 C64 H64B 107.7 . . ?
C35 C64 C19 118.5(15) . . ?
C35 C64 H64A 107.7 . . ?
C35 C64 H64B 107.7 . . ?
H64A C64 H64B 107.1 . . ?
C51 C65 H65A 110.3 . . ?
C51 C65 H65B 110.3 . . ?
C51 C65 C75 106.9(16) . . ?
H65A C65 H65B 108.6 . . ?
C75 C65 H65A 110.3 . . ?
C75 C65 H65B 110.3 . . ?
C40 C66 H66A 112.6 . . ?
C40 C66 H66B 112.6 . . ?
C40 C66 C89 95.6(18) . . ?
H66A C66 H66B 110.1 . . ?
C89 C66 H66A 112.6 . . ?
C89 C66 H66B 112.6 . . ?
C92 C67 C85 109.4(15) . . ?
C41 C68 H68A 109.5 . . ?
C41 C68 H68B 109.5 . . ?
C41 C68 H68C 109.5 . . ?
H68A C68 H68B 109.5 . . ?
H68A C68 H68C 109.5 . . ?
H68B C68 H68C 109.5 . . ?
H69A C69 H69B 109.0 . . ?
C70 C69 H69A 111.0 . . ?
C70 C69 H69B 111.0 . . ?
C93 C69 H69A 111.0 . . ?
C93 C69 H69B 111.0 . . ?
C93 C69 C70 103.9(16) . . ?
C59 C70 C69 130.9(19) . . ?
C59 C70 H70A 104.5 . . ?
C59 C70 H70B 104.5 . . ?
C69 C70 H70A 104.5 . . ?
C69 C70 H70B 104.5 . . ?
H70A C70 H70B 105.7 . . ?
Mo2 O3 Mo3 92.5(2) . . ?
Mo3 O3 Nb1 91.4(3) . . ?
P1 O3 Mo2 124.1(4) . . ?
P1 O3 Mo3 123.7(4) . . ?
P1 O3 Nb1 124.2(4) . . ?
H71A C71 H71B 106.4 . . ?
C96 C71 H71A 106.3 . . ?
C96 C71 H71B 106.3 . . ?
C96 C71 C97 124(2) . . ?
C97 C71 H71A 106.3 . . ?
C97 C71 H71B 106.3 . . ?
N4 C72 H72A 108.9 . . ?
N4 C72 H72B 108.9 . . ?
H72A C72 H72B 107.7 . . ?
C94 C72 N4 113.5(14) . . ?
C94 C72 H72A 108.9 . . ?
C94 C72 H72B 108.9 . . ?
C44 C74 H74A 114.6 . . ?
C44 C74 H74B 114.6 . . ?
C73 C74 C44 84.5(11) . . ?
C73 C74 H74A 114.6 . . ?
C73 C74 H74B 114.6 . . ?
H74A C74 H74B 111.7 . . ?
C65 C75 H75A 109.5 . . ?
C65 C75 H75B 109.5 . . ?
C65 C75 H75C 109.5 . . ?
H75A C75 H75B 109.5 . . ?
H75A C75 H75C 109.5 . . ?
H75B C75 H75C 109.5 . . ?
C37 C76 C50 112.0(14) . . ?
C37 C76 H76A 109.2 . . ?
C37 C76 H76B 109.2 . . ?
C50 C76 H76A 109.2 . . ?
C50 C76 H76B 109.2 . . ?
H76A C76 H76B 107.9 . . ?
C24 C78 H78A 111.8 . . ?
C24 C78 H78B 111.8 . . ?
C24 C78 C90 99.9(18) . . ?
H78A C78 H78B 109.5 . . ?
C90 C78 H78A 111.8 . . ?
C90 C78 H78B 111.8 . . ?
C57 C79 H79A 109.5 . . ?
C57 C79 H79B 109.5 . . ?
C57 C79 H79C 109.5 . . ?
H79A C79 H79B 109.5 . . ?
H79A C79 H79C 109.5 . . ?
H79B C79 H79C 109.5 . . ?
N2 C80 H80A 108.0 . . ?
N2 C80 H80B 108.0 . . ?
N2 C80 C88 117(2) . . ?
H80A C80 H80B 107.3 . . ?
C88 C80 H80A 108.0 . . ?
C88 C80 H80B 108.0 . . ?
H81A C81 H81B 109.5 . . ?
H81A C81 H81C 109.5 . . ?
H81B C81 H81C 109.5 . . ?
C98 C81 H81A 109.5 . . ?
C98 C81 H81B 109.5 . . ?
C98 C81 H81C 109.5 . . ?
C60 C82 H82A 110.3 . . ?
C60 C82 H82B 110.3 . . ?
C60 C82 C85 107.2(14) . . ?
H82A C82 H82B 108.5 . . ?
C85 C82 H82A 110.3 . . ?
C85 C82 H82B 110.3 . . ?
H83A C83 H83B 105.9 . . ?
C86 C83 H83A 105.2 . . ?
C86 C83 H83B 105.2 . . ?
C99 C83 H83A 105.2 . . ?
C99 C83 H83B 105.2 . . ?
C99 C83 C86 129(3) . . ?
O42 C84 H84A 111.9 . . ?
O42 C84 H84B 111.9 . . ?
O42 C84 C89 99(2) . . ?
H84A C84 H84B 109.6 . . ?
C89 C84 H84A 111.9 . . ?
C89 C84 H84B 111.9 . . ?
C67 C85 H85C 111.5 . . ?
C67 C85 H85D 111.5 . . ?
C82 C85 C67 101.4(14) . . ?
C82 C85 H85C 111.5 . . ?
C82 C85 H85D 111.5 . . ?
C82 C85 H85A 108.3 . . ?
C82 C85 H85B 108.3 . . ?
H85C C85 H85D 109.3 . . ?
H85A C85 H85B 107.4 . . ?
C101 C85 C82 116(2) . . ?
C101 C85 H85A 108.3 . . ?
C101 C85 H85B 108.3 . . ?
Mo7 O2 Mo11 91.1(3) . . ?
Mo7 O2 Mo10 91.0(3) . . ?
Mo7 O2 Nb3 91.1(3) . . ?
Mo7 O2 Nb2 91.0(3) . . ?
P1 O2 Mo11 122.3(5) . . ?
P1 O2 Mo7 126.3(5) . . ?
P1 O2 Mo10 125.3(4) . . ?
P1 O2 Nb3 122.3(5) . . ?
P1 O2 Nb2 125.3(4) . . ?
C77 C86 H86A 100.8 . . ?
C77 C86 H86B 100.8 . . ?
C83 C86 C77 144(4) . . ?
C83 C86 H86A 100.8 . . ?
C83 C86 H86B 100.8 . . ?
H86A C86 H86B 104.4 . . ?
C54 C87 H87A 109.5 . . ?
C54 C87 H87B 109.5 . . ?
C54 C87 H87C 109.5 . . ?
H87A C87 H87B 109.5 . . ?
H87A C87 H87C 109.5 . . ?
H87B C87 H87C 109.5 . . ?
C80 C88 H88A 110.3 . . ?
C80 C88 H88B 110.3 . . ?
C80 C88 C99 107.3(19) . . ?
H88A C88 H88B 108.5 . . ?
C99 C88 H88A 110.3 . . ?
C99 C88 H88B 110.3 . . ?
C66 C89 C84 104.9(19) . . ?
C66 C89 H89A 110.8 . . ?
C66 C89 H89B 110.8 . . ?
C84 C89 H89A 110.8 . . ?
C84 C89 H89B 110.8 . . ?
H89A C89 H89B 108.8 . . ?
C78 C90 H90A 110.8 . . ?
C78 C90 H90B 110.8 . . ?
H90A C90 H90B 108.9 . . ?
C91 C90 C78 104.6(17) . . ?
C91 C90 H90A 110.8 . . ?
C91 C90 H90B 110.8 . . ?
C90 C91 H91A 110.7 . . ?
C90 C91 H91B 110.7 . . ?
H91A C91 H91B 108.8 . . ?
O41 C91 C90 105.2(17) . . ?
O41 C91 H91A 110.7 . . ?
O41 C91 H91B 110.7 . . ?
C24 O41 C91 99.1(19) . . ?
C67 C92 C100 174.3(19) . . ?
H92A C92 H92B 107.3 . . ?
C100 C92 H92A 108.2 . . ?
C100 C92 H92B 108.2 . . ?
C101 C92 H92A 108.2 . . ?
C101 C92 H92B 108.2 . . ?
C101 C92 C100 116.5(19) . . ?
C69 C93 H93A 109.5 . . ?
C69 C93 H93B 109.5 . . ?
C69 C93 H93C 109.5 . . ?
H93A C93 H93B 109.5 . . ?
H93A C93 H93C 109.5 . . ?
H93B C93 H93C 109.5 . . ?
C43 C94 H94A 109.3 . . ?
C43 C94 H94B 109.3 . . ?
C72 C94 C43 111.6(17) . . ?
C72 C94 H94A 109.3 . . ?
C72 C94 H94B 109.3 . . ?
H94A C94 H94B 108.0 . . ?
C26 C95 H95A 109.4 . . ?
C26 C95 H95B 109.4 . . ?
C51 C95 C26 111.2(18) . . ?
C51 C95 H95A 109.4 . . ?
C51 C95 H95B 109.4 . . ?
H95A C95 H95B 108.0 . . ?
C71 C96 H96A 109.5 . . ?
C71 C96 H96B 109.5 . . ?
C71 C96 H96C 109.5 . . ?
H96A C96 H96B 109.5 . . ?
H96A C96 H96C 109.5 . . ?
H96B C96 H96C 109.5 . . ?
C30 C97 C71 122(3) . . ?
C30 C97 H97A 106.7 . . ?
C30 C97 H97B 106.7 . . ?
C71 C97 H97A 106.7 . . ?
C71 C97 H97B 106.7 . . ?
H97A C97 H97B 106.6 . . ?
C43 C98 C81 133(2) . . ?
C43 C98 H98A 104.1 . . ?
C43 C98 H98B 104.1 . . ?
C81 C98 H98A 104.1 . . ?
C81 C98 H98B 104.1 . . ?
H98A C98 H98B 105.5 . . ?
C83 C99 C88 115(3) . . ?
C83 C99 H99A 108.6 . . ?
C83 C99 H99B 108.6 . . ?
C88 C99 H99A 108.6 . . ?
C88 C99 H99B 108.6 . . ?
C88 C99 H99C 111.3 . . ?
C88 C99 H99D 111.3 . . ?
H99A C99 H99B 107.6 . . ?
H99C C99 H99D 109.2 . . ?
C102 C99 C88 103(2) . . ?
C102 C99 H99C 111.3 . . ?
C102 C99 H99D 111.3 . . ?
C92 C100 H10A 109.5 . . ?
C92 C100 H10B 109.5 . . ?
C92 C100 H10C 109.5 . . ?
H10A C100 H10B 109.5 . . ?
H10A C100 H10C 109.5 . . ?
H10B C100 H10C 109.5 . . ?
C85 C101 C92 116(3) . . ?
C85 C101 H10D 108.2 . . ?
C85 C101 H10E 108.2 . . ?
C92 C101 H10D 108.2 . . ?
C92 C101 H10E 108.2 . . ?
H10D C101 H10E 107.4 . . ?
C99 C102 C103 137(3) . . ?
C77 C103 C102 107(3) . . ?
C77 C103 H10F 110.4 . . ?
C77 C103 H10G 110.4 . . ?
C102 C103 H10F 110.4 . . ?
C102 C103 H10G 110.4 . . ?
H10F C103 H10G 108.6 . . ?
C104 C105 H10H 101.2 . . ?
C104 C105 H10I 101.2 . . ?
H10H C105 H10I 104.5 . . ?
C106 C105 C104 143(2) . . ?
C106 C105 H10H 101.2 . . ?
C106 C105 H10I 101.2 . . ?
C62 C106 H10J 101.4 . . ?
C62 C106 H10K 101.4 . . ?
C105 C106 C62 142(2) . . ?
C105 C106 H10J 101.4 . . ?
C105 C106 H10K 101.4 . . ?
H10J C106 H10K 104.6 . . ?
O16 Mo8 O8 90.3(5) . . ?
O16 Mo8 O6 160.7(6) . . ?
O16 Mo8 O1 90.2(6) . . ?
O16 Mo8 O11 85.0(6) . . ?
O8 Mo8 O6 84.1(4) . . ?
O8 Mo8 O1 71.2(4) . . ?
O8 Mo8 O11 163.0(6) . . ?
O6 Mo8 O1 70.5(4) . . ?
O5 Mo8 O16 102.0(6) . . ?
O5 Mo8 O8 93.5(7) . . ?
O5 Mo8 O6 96.9(5) . . ?
O5 Mo8 O1 160.7(6) . . ?
O5 Mo8 O11 103.4(8) . . ?
O11 Mo8 O6 95.0(5) . . ?
O11 Mo8 O1 92.5(5) . . ?
O32 Nb1 O3 62.2(4) . . ?
O14 Nb1 O32 146.2(5) . . ?
O14 Nb1 O24 83.9(6) . . ?
O14 Nb1 O3 85.1(3) . . ?
O23 Nb1 O32 105.4(8) . . ?
O23 Nb1 O14 108.3(7) . . ?
O23 Nb1 O24 103.7(8) . . ?
O23 Nb1 O22 105.6(6) . . ?
O23 Nb1 O3 160.4(6) . . ?
O24 Nb1 O32 87.8(6) . . ?
O24 Nb1 O3 62.5(6) . . ?
O22 Nb1 O32 78.1(5) . . ?
O22 Nb1 O14 93.2(4) . . ?
O22 Nb1 O24 149.9(6) . . ?
O22 Nb1 O3 87.4(3) . . ?
O38 Nb3 O39 101.7(7) . . ?
O38 Nb3 O33 96.4(5) . . ?
O38 Nb3 O34 96.5(5) . . ?
O38 Nb3 O35 109.0(5) . . ?
O38 Nb3 O2 160.7(5) . . ?
O39 Nb3 O34 92.8(6) . . ?
O39 Nb3 O2 92.1(6) . . ?
O33 Nb3 O39 161.9(5) . . ?
O33 Nb3 O34 85.5(5) . . ?
O33 Nb3 O2 70.4(2) . . ?
O34 Nb3 O2 69.3(3) . . ?
O35 Nb3 O39 87.0(5) . . ?
O35 Nb3 O33 86.8(5) . . ?
O35 Nb3 O34 154.0(4) . . ?
O35 Nb3 O2 84.8(3) . . ?
O20 Nb2 O2 69.3(4) . . ?
O33 Nb2 O20 85.8(5) . . ?
O33 Nb2 O2 70.3(2) . . ?
O22 Nb2 O20 158.7(4) . . ?
O22 Nb2 O33 85.1(5) . . ?
O22 Nb2 O15 93.1(4) . . ?
O22 Nb2 O2 89.5(3) . . ?
O21 Nb2 O20 98.0(5) . . ?
O21 Nb2 O33 97.4(5) . . ?
O21 Nb2 O22 102.3(5) . . ?
O21 Nb2 O15 108.5(5) . . ?
O21 Nb2 O2 162.4(5) . . ?
O15 Nb2 O20 86.7(4) . . ?
O15 Nb2 O33 153.8(4) . . ?
O15 Nb2 O2 83.5(3) . . ?

loop_
_geom_bond_atom_site_label_1
_geom_bond_atom_site_label_2
_geom_bond_distance
_geom_bond_site_symmetry_2
_geom_bond_publ_flag
Mo11 O38 1.6503(14) . ?
Mo11 O39 1.978(4) . ?
Mo11 O33 1.969(4) . ?
Mo11 O34 1.981(4) . ?
Mo11 O35 1.965(4) . ?
Mo11 O2 2.505(8) . ?
Mo1 O37 1.650(13) . ?
Mo1 O39 1.845(9) . ?
Mo1 O4 2.489(8) . ?
Mo1 O29 2.066(11) . ?
Mo1 O30 1.988(11) . ?
Mo1 O40 1.814(10) . ?
Mo7 O16 1.892(13) . ?
Mo7 O20 1.936(9) . ?
Mo7 O18 1.958(9) . ?
Mo7 O34 1.948(8) . ?
Mo7 O19 1.599(13) . ?
Mo7 O2 2.452(8) . ?
Mo2 O32 1.779(10) . ?
Mo2 O36 1.668(12) . ?
Mo2 O31 1.919(15) . ?
Mo2 O35 1.754(7) . ?
Mo2 O40 1.928(11) . ?
Mo2 O3 2.4614(14) . ?
Mo3 O25 1.734(11) . ?
Mo3 O24 1.797(13) . ?
Mo3 O13 1.852(10) . ?
Mo3 O31 1.923(13) . ?
Mo3 O26 1.863(11) . ?
Mo3 O3 2.485(9) . ?
Mo10 O20 1.992(4) . ?
Mo10 O33 1.977(4) . ?
Mo10 O22 1.956(4) . ?
Mo10 O21 1.6604(14) . ?
Mo10 O15 1.971(4) . ?
Mo10 O2 2.504(8) . ?
Mo5 O9 1.859(10) . ?
Mo5 O7 1.704(9) . ?
Mo5 O6 1.995(10) . ?
Mo5 O13 1.877(10) . ?
Mo5 O12 1.908(11) . ?
Mo5 O1 2.465(8) . ?
Mo4 O27 1.678(10) . ?
Mo4 O4 2.459(8) . ?
Mo4 O12 1.853(11) . ?
Mo4 O30 1.961(10) . ?
Mo4 O28 1.984(10) . ?
Mo4 O26 1.865(10) . ?
Mo6 O18 1.870(10) . ?
Mo6 O4 2.473(8) . ?
Mo6 O17 1.649(8) . ?
Mo6 O29 1.879(10) . ?
Mo6 O28 1.980(10) . ?
Mo6 O11 1.877(12) . ?
Mo9 O8 1.998(11) . ?
Mo9 O9 1.930(13) . ?
Mo9 O14 1.760(8) . ?
Mo9 O15 1.756(7) . ?
Mo9 O1 2.487(8) . ?
Mo9 O10 1.688(10) . ?
P1 O4 1.520(9) . ?
P1 O1 1.568(9) . ?
P1 O3 1.559(8) . ?
P1 O2 1.518(9) . ?
O32 Nb1 2.035(6) . ?
O16 Mo8 1.908(12) . ?
O8 Mo8 1.977(11) . ?
O38 Nb3 1.6503(14) . ?
N1 C16 1.46(3) . ?
N1 C28 1.51(3) . ?
N1 C36 1.49(3) . ?
N1 C38 1.54(3) . ?
O20 Nb2 1.992(4) . ?
C1 H1A 0.9900 . ?
C1 H1B 0.9900 . ?
C1 C2 1.532(12) . ?
C1 C3 1.540(11) . ?
O39 Nb3 1.978(4) . ?
O14 Nb1 1.991(6) . ?
O23 Nb1 1.6698(14) . ?
O33 Nb3 1.969(4) . ?
O33 Nb2 1.977(4) . ?
C2 H2A 0.9900 . ?
C2 H2B 0.9900 . ?
C2 C29 1.537(11) . ?
C3 H3A 0.9900 . ?
C3 H3B 0.9900 . ?
C3 C36 1.531(12) . ?
O24 Nb1 2.028(7) . ?
O6 Mo8 1.991(10) . ?
C4 H4A 0.9900 . ?
C4 H4B 0.9900 . ?
C4 N3 1.48(2) . ?
C4 C13 1.525(12) . ?
O22 Nb1 1.951(5) . ?
O22 Nb2 1.956(4) . ?
O21 Nb2 1.6604(14) . ?
O34 Nb3 1.981(4) . ?
N2 C23 1.52(3) . ?
N2 C39 1.51(3) . ?
N2 C60 1.63(3) . ?
N2 C80 1.50(3) . ?
C5 H5A 0.9900 . ?
C5 H5B 0.9900 . ?
C5 N3 1.537(17) . ?
C5 C48 1.528(12) . ?
N3 C6 1.51(2) . ?
N3 C14 1.560(18) . ?
C6 H6A 0.9900 . ?
C6 H6B 0.9900 . ?
C6 C37 1.527(12) . ?
C7 H7A 0.9900 . ?
C7 H7B 0.9900 . ?
C7 C12 1.525(12) . ?
C7 C49 1.532(9) . ?
C8 H8A 0.9900 . ?
C8 H8B 0.9900 . ?
C8 C13 1.527(12) . ?
C8 C56 1.519(12) . ?
O15 Nb2 1.971(4) . ?
C9 H9A 0.9900 . ?
C9 H9B 0.9900 . ?
C9 C46 1.525(12) . ?
C9 C52 1.535(12) . ?
C10 H10L 0.9900 . ?
C10 H10M 0.9900 . ?
C10 C14 1.516(11) . ?
C10 C21 1.531(11) . ?
O5 Mo8 1.648(13) . ?
C11 H11A 0.9800 . ?
C11 H11B 0.9800 . ?
C11 H11C 0.9800 . ?
C11 C29 1.547(12) . ?
O1 Mo8 2.459(8) . ?
C12 H12A 0.9900 . ?
C12 H12B 0.9900 . ?
C12 C28 1.529(12) . ?
C13 H13A 0.9900 . ?
C13 H13B 0.9900 . ?
N4 C18 1.55(3) . ?
N4 C20 1.55(2) . ?
N4 C55 1.47(3) . ?
N4 C72 1.54(2) . ?
C14 H14A 0.9900 . ?
C14 H14B 0.9900 . ?
O35 Nb3 1.965(4) . ?
C15 H15A 0.9900 . ?
C15 H15B 0.9900 . ?
C15 C21 1.522(12) . ?
C15 C41 1.531(12) . ?
C16 H16A 0.9900 . ?
C16 H16B 0.9900 . ?
C16 C34 1.541(13) . ?
C17 H17A 0.9900 . ?
C17 H17B 0.9900 . ?
C17 C22 1.543(13) . ?
C17 C34 1.548(13) . ?
C18 C47 1.519(14) . ?
O42 C40 1.28(3) . ?
O42 C84 1.35(3) . ?
C19 H19A 0.9900 . ?
C19 H19B 0.9900 . ?
C19 C38 1.524(13) . ?
C19 C64 1.535(12) . ?
C20 H20A 0.9900 . ?
C20 H20B 0.9900 . ?
C20 C27 1.524(12) . ?
C21 H21A 0.9900 . ?
C21 H21B 0.9900 . ?
C22 H22A 0.9900 . ?
C22 H22B 0.9900 . ?
C22 C25 1.531(13) . ?
C23 H23A 0.9900 . ?
C23 H23B 0.9900 . ?
C23 C58 1.530(13) . ?
C24 H24A 0.9900 . ?
C24 H24B 0.9900 . ?
C24 C78 1.520(13) . ?
C24 O41 1.438(13) . ?
C25 H25A 0.9900 . ?
C25 H25B 0.9900 . ?
C25 C45 1.536(12) . ?
C26 H26A 0.9900 . ?
C26 H26B 0.9900 . ?
C26 C55 1.522(13) . ?
C26 C95 1.547(10) . ?
C27 H27A 0.9900 . ?
C27 H27B 0.9900 . ?
C27 C63 1.543(12) . ?
C28 H28A 0.9900 . ?
C28 H28B 0.9900 . ?
C29 H29A 0.9900 . ?
C29 H29B 0.9900 . ?
C30 H30A 0.9900 . ?
C30 H30B 0.9900 . ?
C30 C47 1.537(13) . ?
C30 C97 1.545(14) . ?
C31 H31A 0.9800 . ?
C31 H31B 0.9800 . ?
C31 H31C 0.9800 . ?
C31 C53 1.532(12) . ?
C32 H32A 0.9900 . ?
C32 H32B 0.9900 . ?
C32 C39 1.526(13) . ?
C32 C62 1.542(13) . ?
C33 H33A 0.9800 . ?
C33 H33B 0.9800 . ?
C33 H33C 0.9800 . ?
C33 C42 1.530(12) . ?
C34 H34A 0.9900 . ?
C34 H34B 0.9900 . ?
C35 H35A 0.9900 . ?
C35 H35B 0.9900 . ?
C35 C42 1.532(12) . ?
C35 C64 1.498(12) . ?
C36 H36A 0.9900 . ?
C36 H36B 0.9900 . ?
C37 H37A 0.9900 . ?
C37 H37B 0.9900 . ?
C37 C76 1.526(13) . ?
C38 H38A 0.9900 . ?
C38 H38B 0.9900 . ?
C39 H39A 0.9900 . ?
C39 H39B 0.9900 . ?
C40 H40A 0.9900 . ?
C40 H40B 0.9900 . ?
C40 C66 1.538(14) . ?
C41 H41A 0.9900 . ?
C41 H41B 0.9900 . ?
C41 C68 1.535(13) . ?
C42 H42A 0.9900 . ?
C42 H42B 0.9900 . ?
C43 H43A 0.9900 . ?
C43 H43B 0.9900 . ?
C43 C94 1.553(13) . ?
C43 C98 1.545(13) . ?
C44 H44A 0.9900 . ?
C44 H44B 0.9900 . ?
C44 C63 1.550(9) . ?
C44 C74 1.530(9) . ?
C45 H45A 0.9800 . ?
C45 H45B 0.9800 . ?
C45 H45C 0.9800 . ?
C46 H46A 0.9900 . ?
C46 H46B 0.9900 . ?
C46 C61 1.530(12) . ?
C47 H47A 0.9900 . ?
C47 H47B 0.9900 . ?
C48 H48A 0.9900 . ?
C48 H48B 0.9900 . ?
C48 C61 1.529(12) . ?
C49 H49A 0.9900 . ?
C49 H49B 0.9900 . ?
C49 C54 1.524(9) . ?
O11 Mo8 1.978(12) . ?
C50 H50A 0.9900 . ?
C50 H50B 0.9900 . ?
C50 C53 1.511(12) . ?
C50 C76 1.560(12) . ?
C51 H51A 0.9900 . ?
C51 H51B 0.9900 . ?
C51 C65 1.544(13) . ?
C51 C95 1.533(10) . ?
C52 H52A 0.9800 . ?
C52 H52B 0.9800 . ?
C52 H52C 0.9800 . ?
C53 H53A 0.9900 . ?
C53 H53B 0.9900 . ?
C54 H54A 0.9900 . ?
C54 H54B 0.9900 . ?
C54 C87 1.538(9) . ?
C55 H55A 0.9900 . ?
C55 H55B 0.9900 . ?
C56 H56A 0.9900 . ?
C56 H56B 0.9900 . ?
C56 C57 1.530(9) . ?
C57 H57A 0.9900 . ?
C57 H57B 0.9900 . ?
C57 C79 1.560(12) . ?
C58 H58A 0.9900 . ?
C58 H58B 0.9900 . ?
C58 C59 1.542(10) . ?
C59 H59A 0.9900 . ?
C59 H59B 0.9900 . ?
C59 C70 1.516(10) . ?
C60 H60A 0.9900 . ?
C60 H60B 0.9900 . ?
C60 C82 1.524(9) . ?
C61 H61A 0.9900 . ?
C61 H61B 0.9900 . ?
C62 H62A 0.9900 . ?
C62 H62B 0.9900 . ?
C62 C106 1.567(13) . ?
C63 H63A 0.9900 . ?
C63 H63B 0.9900 . ?
C64 H64A 0.9900 . ?
C64 H64B 0.9900 . ?
C65 H65A 0.9900 . ?
C65 H65B 0.9900 . ?
C65 C75 1.546(13) . ?
C66 H66A 0.9900 . ?
C66 H66B 0.9900 . ?
C66 C89 1.545(13) . ?
C67 C85 1.551(10) . ?
C67 C92 1.536(10) . ?
C68 H68A 0.9800 . ?
C68 H68B 0.9800 . ?
C68 H68C 0.9800 . ?
C69 H69A 0.9900 . ?
C69 H69B 0.9900 . ?
C69 C70 1.541(13) . ?
C69 C93 1.521(13) . ?
C70 H70A 0.9900 . ?
C70 H70B 0.9900 . ?
O3 Nb1 2.528(8) . ?
C71 H71A 0.9900 . ?
C71 H71B 0.9900 . ?
C71 C96 1.526(13) . ?
C71 C97 1.550(14) . ?
C72 H72A 0.9900 . ?
C72 H72B 0.9900 . ?
C72 C94 1.536(13) . ?
C73 C74 1.530(9) . ?
C74 H74A 0.9900 . ?
C74 H74B 0.9900 . ?
C75 H75A 0.9800 . ?
C75 H75B 0.9800 . ?
C75 H75C 0.9800 . ?
C76 H76A 0.9900 . ?
C76 H76B 0.9900 . ?
C77 C86 1.560(14) . ?
C77 C103 1.527(14) . ?
C78 H78A 0.9900 . ?
C78 H78B 0.9900 . ?
C78 C90 1.540(13) . ?
C79 H79A 0.9800 . ?
C79 H79B 0.9800 . ?
C79 H79C 0.9800 . ?
C80 H80A 0.9900 . ?
C80 H80B 0.9900 . ?
C80 C88 1.502(13) . ?
C81 H81A 0.9800 . ?
C81 H81B 0.9800 . ?
C81 H81C 0.9800 . ?
C81 C98 1.562(13) . ?
C82 H82A 0.9900 . ?
C82 H82B 0.9900 . ?
C82 C85 1.533(9) . ?
C83 H83A 0.9900 . ?
C83 H83B 0.9900 . ?
C83 C86 1.542(14) . ?
C83 C99 1.535(14) . ?
C84 H84A 0.9900 . ?
C84 H84B 0.9900 . ?
C84 C89 1.578(14) . ?
C85 H85C 0.9900 . ?
C85 H85D 0.9900 . ?
C85 H85A 0.9900 . ?
C85 H85B 0.9900 . ?
C85 C101 1.46(4) . ?
O2 Nb3 2.505(7) . ?
O2 Nb2 2.504(8) . ?
C86 H86A 0.9900 . ?
C86 H86B 0.9900 . ?
C87 H87A 0.9800 . ?
C87 H87B 0.9800 . ?
C87 H87C 0.9800 . ?
C88 H88A 0.9900 . ?
C88 H88B 0.9900 . ?
C88 C99 1.552(13) . ?
C89 H89A 0.9900 . ?
C89 H89B 0.9900 . ?
C90 H90A 0.9900 . ?
C90 H90B 0.9900 . ?
C90 C91 1.526(13) . ?
C91 H91A 0.9900 . ?
C91 H91B 0.9900 . ?
C91 O41 1.439(13) . ?
C92 H92A 0.9900 . ?
C92 H92B 0.9900 . ?
C92 C100 1.548(12) . ?
C92 C101 1.50(4) . ?
C93 H93A 0.9800 . ?
C93 H93B 0.9800 . ?
C93 H93C 0.9800 . ?
C94 H94A 0.9900 . ?
C94 H94B 0.9900 . ?
C95 H95A 0.9900 . ?
C95 H95B 0.9900 . ?
C96 H96A 0.9800 . ?
C96 H96B 0.9800 . ?
C96 H96C 0.9800 . ?
C97 H97A 0.9900 . ?
C97 H97B 0.9900 . ?
C98 H98A 0.9900 . ?
C98 H98B 0.9900 . ?
C99 H99A 0.9900 . ?
C99 H99B 0.9900 . ?
C99 H99C 0.9900 . ?
C99 H99D 0.9900 . ?
C99 C102 1.530(14) . ?
C100 H10A 0.9800 . ?
C100 H10B 0.9800 . ?
C100 H10C 0.9800 . ?
C101 H10D 0.9900 . ?
C101 H10E 0.9900 . ?
C102 C103 1.536(14) . ?
C103 H10F 0.9900 . ?
C103 H10G 0.9900 . ?
C104 C105 1.536(13) . ?
C105 H10H 0.9900 . ?
C105 H10I 0.9900 . ?
C105 C106 1.535(13) . ?
C106 H10J 0.9900 . ?
C106 H10K 0.9900 . ?

loop_
_geom_torsion_atom_site_label_1
_geom_torsion_atom_site_label_2
_geom_torsion_atom_site_label_3
_geom_torsion_atom_site_label_4
_geom_torsion
_geom_torsion_site_symmetry_1
_geom_torsion_site_symmetry_2
_geom_torsion_site_symmetry_3
_geom_torsion_site_symmetry_4
_geom_torsion_publ_flag
O37 Mo1 O39 Mo11 155.1(15) . . . . ?
O37 Mo1 O39 Nb3 155.1(15) . . . . ?
O37 Mo1 O40 Mo2 -129.6(11) . . . . ?
O8 Mo9 O14 Nb1 -66.9(18) . . . . ?
O8 Mo9 O15 Mo10 130.3(11) . . . . ?
O8 Mo9 O15 Nb2 130.3(11) . . . . ?
O27 Mo4 O12 Mo5 -145.0(12) . . . . ?
O27 Mo4 O26 Mo3 139.2(11) . . . . ?
O25 Mo3 O24 Nb1 -153.4(16) . . . . ?
O25 Mo3 O13 Mo5 141.7(12) . . . . ?
O25 Mo3 O26 Mo4 -138.3(11) . . . . ?
N1 C16 C34 C17 179.6(18) . . . . ?
O9 Mo5 O13 Mo3 117.4(13) . . . . ?
O9 Mo9 O14 Nb1 -123.8(12) . . . . ?
O9 Mo9 O15 Mo10 44.7(18) . . . . ?
O9 Mo9 O15 Nb2 44.7(18) . . . . ?
O7 Mo5 O9 Mo9 149.5(16) . . . . ?
O7 Mo5 O13 Mo3 -142.3(12) . . . . ?
O20 Mo7 O16 Mo8 111.2(15) . . . . ?
C1 C2 C29 C11 -179.3(16) . . . . ?
C1 C3 C36 N1 -175.3(16) . . . . ?
O39 Mo1 O40 Mo2 -29.2(12) . . . . ?
O18 Mo7 O16 Mo8 -50.8(15) . . . . ?
O18 Mo6 O29 Mo1 -90.7(8) . . . . ?
O14 Mo9 O15 Mo10 -26.8(12) . . . . ?
O14 Mo9 O15 Nb2 -26.8(12) . . . . ?
C2 C1 C3 C36 -166.0(14) . . . . ?
C3 C1 C2 C29 178.9(14) . . . . ?
O24 Mo3 O13 Mo5 -120.1(13) . . . . ?
O24 Mo3 O26 Mo4 39.2(19) . . . . ?
O6 Mo5 O9 Mo9 54.7(17) . . . . ?
O6 Mo5 O13 Mo3 47(2) . . . . ?
C4 N3 C6 C37 -54(2) . . . . ?
C4 N3 C14 C10 -65.2(17) . . . . ?
O13 Mo3 O24 Nb1 100.9(17) . . . . ?
O13 Mo3 O26 Mo4 -31.0(11) . . . . ?
O13 Mo5 O9 Mo9 -104.9(17) . . . . ?
O4 Mo1 O39 Mo11 -40.4(15) . . . . ?
O4 Mo1 O39 Nb3 -40.4(15) . . . . ?
O4 Mo1 O40 Mo2 64.3(11) . . . . ?
O4 Mo4 O12 Mo5 48.5(12) . . . . ?
O4 Mo4 O26 Mo3 -55.8(11) . . . . ?
O4 Mo6 O18 Mo7 35.0(13) . . . . ?
O4 Mo6 O29 Mo1 0.6(6) . . . . ?
O4 P1 O1 Mo5 -61.5(6) . . . . ?
O4 P1 O1 Mo9 179.8(5) . . . . ?
O4 P1 O1 Mo8 60.3(7) . . . . ?
O4 P1 O3 Mo2 -63.3(7) . . . . ?
O4 P1 O3 Mo3 57.7(6) . . . . ?
O4 P1 O3 Nb1 176.9(4) . . . . ?
O4 P1 O2 Mo11 61.7(7) . . . . ?
O4 P1 O2 Mo7 -57.8(7) . . . . ?
O4 P1 O2 Mo10 179.1(5) . . . . ?
O4 P1 O2 Nb3 61.7(7) . . . . ?
O4 P1 O2 Nb2 179.1(5) . . . . ?
O17 Mo6 O18 Mo7 -154.6(13) . . . . ?
O17 Mo6 O29 Mo1 167.2(8) . . . . ?
O34 Mo7 O16 Mo8 25(3) . . . . ?
N2 C23 C58 C59 173(2) . . . . ?
N2 C60 C82 C85 161.8(17) . . . . ?
N2 C80 C88 C99 158(2) . . . . ?
O12 Mo5 O9 Mo9 -32(3) . . . . ?
O12 Mo5 O13 Mo3 -34.7(12) . . . . ?
O12 Mo4 O26 Mo3 32.9(11) . . . . ?
O31 Mo3 O24 Nb1 -51.4(17) . . . . ?
O31 Mo3 O13 Mo5 -45.8(19) . . . . ?
O31 Mo3 O26 Mo4 120.7(12) . . . . ?
C5 N3 C6 C37 -173.4(18) . . . . ?
C5 N3 C14 C10 57.3(15) . . . . ?
C5 C48 C61 C46 171.1(14) . . . . ?
N3 C4 C13 C8 178.1(17) . . . . ?
N3 C5 C48 C61 179.3(12) . . . . ?
N3 C6 C37 C76 -171.8(19) . . . . ?
C6 N3 C14 C10 173.3(13) . . . . ?
C6 C37 C76 C50 166(2) . . . . ?
O29 Mo1 O39 Mo11 -109.1(15) . . . . ?
O29 Mo1 O39 Nb3 -109.1(15) . . . . ?
O29 Mo1 O40 Mo2 62.0(17) . . . . ?
O29 Mo6 O18 Mo7 106.9(13) . . . . ?
C7 C12 C28 N1 -175.3(19) . . . . ?
C7 C49 C54 C87 -160.0(17) . . . . ?
C8 C56 C57 C79 -62.6(18) . . . . ?
O30 Mo1 O39 Mo11 -47(3) . . . . ?
O30 Mo1 O39 Nb3 -47(3) . . . . ?
O30 Mo1 O40 Mo2 133.7(11) . . . . ?
O30 Mo4 O12 Mo5 45(2) . . . . ?
O30 Mo4 O26 Mo3 -126.4(11) . . . . ?
O15 Mo9 O14 Nb1 26.1(12) . . . . ?
C9 C46 C61 C48 -176.8(15) . . . . ?
O19 Mo7 O16 Mo8 -150.4(16) . . . . ?
O1 Mo5 O9 Mo9 -14.1(14) . . . . ?
O1 Mo5 O13 Mo3 52.9(12) . . . . ?
O1 Mo9 O14 Nb1 -60.6(11) . . . . ?
O1 Mo9 O15 Mo10 60.1(11) . . . . ?
O1 Mo9 O15 Nb2 60.1(11) . . . . ?
O1 P1 O4 Mo1 179.0(4) . . . . ?
O1 P1 O4 Mo4 60.4(7) . . . . ?
O1 P1 O4 Mo6 -63.1(6) . . . . ?
O1 P1 O3 Mo2 178.5(5) . . . . ?
O1 P1 O3 Mo3 -60.5(6) . . . . ?
O1 P1 O3 Nb1 58.7(6) . . . . ?
O1 P1 O2 Mo11 179.9(4) . . . . ?
O1 P1 O2 Mo7 60.4(7) . . . . ?
O1 P1 O2 Mo10 -62.7(7) . . . . ?
O1 P1 O2 Nb3 179.9(4) . . . . ?
O1 P1 O2 Nb2 -62.7(7) . . . . ?
O28 Mo4 O12 Mo5 118.6(12) . . . . ?
O28 Mo4 O26 Mo3 -59.3(17) . . . . ?
O28 Mo6 O18 Mo7 22(3) . . . . ?
O28 Mo6 O29 Mo1 71.4(7) . . . . ?
C12 C7 C49 C54 171.6(18) . . . . ?
C13 C4 N3 C5 66(2) . . . . ?
C13 C4 N3 C6 -51(2) . . . . ?
C13 C4 N3 C14 -171.0(15) . . . . ?
C13 C8 C56 C57 -61(2) . . . . ?
O26 Mo3 O24 Nb1 29(3) . . . . ?
O26 Mo3 O13 Mo5 32.6(12) . . . . ?
O26 Mo4 O12 Mo5 -38.1(12) . . . . ?
N4 C18 C47 C30 175(3) . . . . ?
N4 C20 C27 C63 169.0(16) . . . . ?
N4 C72 C94 C43 169(2) . . . . ?
C14 N3 C6 C37 68(2) . . . . ?
C14 C10 C21 C15 172.6(13) . . . . ?
C16 N1 C28 C12 -60(3) . . . . ?
C16 N1 C36 C3 -55(2) . . . . ?
C16 N1 C38 C19 176.2(19) . . . . ?
C17 C22 C25 C45 -179.0(17) . . . . ?
C18 N4 C20 C27 -67(2) . . . . ?
C18 N4 C55 C26 173(3) . . . . ?
C18 N4 C72 C94 -55(3) . . . . ?
O42 C40 C66 C89 -23(3) . . . . ?
O42 C84 C89 C66 31(3) . . . . ?
C20 N4 C18 C47 151(2) . . . . ?
C20 N4 C55 C26 54(3) . . . . ?
C20 N4 C72 C94 65(3) . . . . ?
C20 C27 C63 C44 -173.9(17) . . . . ?
O10 Mo9 O14 Nb1 135.9(11) . . . . ?
O10 Mo9 O15 Mo10 -134.7(11) . . . . ?
O10 Mo9 O15 Nb2 -134.7(11) . . . . ?
C21 C10 C14 N3 176.0(12) . . . . ?
C21 C15 C41 C68 165.9(17) . . . . ?
C22 C17 C34 C16 -170.9(18) . . . . ?
C23 N2 C39 C32 -45(3) . . . . ?
C23 N2 C60 C82 -62(2) . . . . ?
C23 N2 C80 C88 43(3) . . . . ?
C23 C58 C59 C70 53(3) . . . . ?
O40 Mo1 O39 Mo11 45.1(15) . . . . ?
O40 Mo1 O39 Nb3 45.1(15) . . . . ?
C24 C78 C90 C91 -5(3) . . . . ?
C28 N1 C16 C34 -170.4(17) . . . . ?
C28 N1 C36 C3 69(2) . . . . ?
C28 N1 C38 C19 59(3) . . . . ?
C32 C62 C106 C105 -134(4) . . . . ?
C34 C17 C22 C25 177.7(18) . . . . ?
C36 N1 C16 C34 -46(2) . . . . ?
C36 N1 C28 C12 173.6(18) . . . . ?
C36 N1 C38 C19 -63(2) . . . . ?
C38 N1 C16 C34 71(2) . . . . ?
C38 N1 C28 C12 53(3) . . . . ?
C38 N1 C36 C3 -169.0(15) . . . . ?
C38 C19 C64 C35 172(2) . . . . ?
C39 N2 C23 C58 -65(3) . . . . ?
C39 N2 C60 C82 177.7(18) . . . . ?
C39 N2 C80 C88 169(2) . . . . ?
C39 C32 C62 C106 -180(2) . . . . ?
C40 O42 C84 C89 -48(3) . . . . ?
C40 C66 C89 C84 -7(3) . . . . ?
C41 C15 C21 C10 -175.8(15) . . . . ?
C42 C35 C64 C19 64(2) . . . . ?
C47 C30 C97 C71 -64(4) . . . . ?
C48 C5 N3 C4 168.3(12) . . . . ?
C48 C5 N3 C6 -72.2(17) . . . . ?
C48 C5 N3 C14 44.8(15) . . . . ?
C49 C7 C12 C28 -168.5(19) . . . . ?
O11 Mo6 O18 Mo7 -56.9(13) . . . . ?
O11 Mo6 O29 Mo1 -5(2) . . . . ?
C52 C9 C46 C61 176.6(15) . . . . ?
C53 C50 C76 C37 177.9(18) . . . . ?
C55 N4 C18 C47 30(4) . . . . ?
C55 N4 C20 C27 54(2) . . . . ?
C55 N4 C72 C94 -172(2) . . . . ?
C55 C26 C95 C51 -81(3) . . . . ?
C56 C8 C13 C4 171.4(16) . . . . ?
C58 C59 C70 C69 153(2) . . . . ?
C60 N2 C23 C58 -177(2) . . . . ?
C60 N2 C39 C32 66(3) . . . . ?
C60 N2 C80 C88 -83(2) . . . . ?
C60 C82 C85 C67 -86.6(17) . . . . ?
C60 C82 C85 C101 -157(2) . . . . ?
C62 C32 C39 N2 179(2) . . . . ?
C63 C44 C74 C73 -169.8(14) . . . . ?
C64 C19 C38 N1 -177.9(19) . . . . ?
C64 C35 C42 C33 39(2) . . . . ?
C65 C51 C95 C26 175.2(16) . . . . ?
O3 Mo3 O24 Nb1 10.7(13) . . . . ?
O3 Mo3 O13 Mo5 -54.0(12) . . . . ?
O3 Mo3 O26 Mo4 55.9(11) . . . . ?
O3 P1 O4 Mo1 60.0(6) . . . . ?
O3 P1 O4 Mo4 -58.7(7) . . . . ?
O3 P1 O4 Mo6 177.8(4) . . . . ?
O3 P1 O1 Mo5 58.0(7) . . . . ?
O3 P1 O1 Mo9 -60.6(7) . . . . ?
O3 P1 O1 Mo8 179.8(5) . . . . ?
O3 P1 O2 Mo11 -60.9(6) . . . . ?
O3 P1 O2 Mo7 179.7(4) . . . . ?
O3 P1 O2 Mo10 56.5(7) . . . . ?
O3 P1 O2 Nb3 -60.9(6) . . . . ?
O3 P1 O2 Nb2 56.5(7) . . . . ?
C72 N4 C18 C47 -82(3) . . . . ?
C72 N4 C20 C27 172.3(17) . . . . ?
C72 N4 C55 C26 -73(3) . . . . ?
C74 C44 C63 C27 -171.4(16) . . . . ?
C76 C50 C53 C31 174.4(16) . . . . ?
C78 C24 O41 C91 -50(3) . . . . ?
C78 C90 C91 O41 -24(3) . . . . ?
C80 N2 C23 C58 54(3) . . . . ?
C80 N2 C39 C32 180(2) . . . . ?
C80 N2 C60 C82 76(2) . . . . ?
C80 C88 C99 C83 -77(3) . . . . ?
C80 C88 C99 C102 -133(2) . . . . ?
C82 C85 C101 C92 85(3) . . . . ?
C84 O42 C40 C66 48(3) . . . . ?
O2 Mo7 O16 Mo8 40.0(15) . . . . ?
O2 P1 O4 Mo1 -62.8(7) . . . . ?
O2 P1 O4 Mo4 178.5(5) . . . . ?
O2 P1 O4 Mo6 55.1(7) . . . . ?
O2 P1 O1 Mo5 177.9(5) . . . . ?
O2 P1 O1 Mo9 59.3(6) . . . . ?
O2 P1 O1 Mo8 -60.2(7) . . . . ?
O2 P1 O3 Mo2 60.1(7) . . . . ?
O2 P1 O3 Mo3 -178.9(4) . . . . ?
O2 P1 O3 Nb1 -59.7(6) . . . . ?
C86 C83 C99 C88 -57(5) . . . . ?
C88 C99 C102 C103 131(5) . . . . ?
C90 C91 O41 C24 45(3) . . . . ?
O41 C24 C78 C90 34(3) . . . . ?
C92 C67 C85 C82 -107(2) . . . . ?
C93 C69 C70 C59 122(3) . . . . ?
C94 C43 C98 C81 -71(3) . . . . ?
C95 C26 C55 N4 -174(2) . . . . ?
C95 C51 C65 C75 -164.4(16) . . . . ?
C96 C71 C97 C30 135(3) . . . . ?
C97 C30 C47 C18 176(3) . . . . ?
C98 C43 C94 C72 -76(3) . . . . ?
C99 C83 C86 C77 -51(8) . . . . ?
C99 C102 C103 C77 -139(5) . . . . ?
C100 C92 C101 C85 -178(2) . . . . ?
C104 C105 C106 C62 -155(3) . . . . ?

loop_
_twin_individual_id
_twin_individual_mass_fraction_refined
1 0.51(8)
2 0.49(8)
